data_4122498
loop_
_publ_author_name
'Winter, Ross S.'
'Cameron, Jamie M.'
'Cronin, Leroy'

_publ_section_title
;
 Controlling the minimal self assembly of &quot;complex&quot;
 polyoxometalate clusters.
;
_journal_issue 36
_journal_name_full 'Journal of the American Chemical Society'
_journal_page_first 12753
_journal_page_last 12761
_journal_paper_doi 10.1021/ja5067916
_journal_volume 136
_journal_year 2014
_chemical_formula_sum 'Cl Fe3.5 H51.5 K5 Li6 O83.5 Si1.5 W15'
_chemical_formula_weight 4655.86
_chemical_name_systematic
;
 ?
;
_space_group_crystal_system triclinic
_space_group_IT_number 2
_space_group_name_Hall '-P 1'
_space_group_name_H-M_alt 'P -1'
_symmetry_space_group_name_Hall '-P 1'
_symmetry_space_group_name_H-M 'P -1'
_audit_creation_method SHELXL-2013
_cell_angle_alpha 106.343(3)
_cell_angle_beta 101.315(3)
_cell_angle_gamma 109.851(3)
_cell_formula_units_Z 4
_cell_length_a 20.2088(8)
_cell_length_b 22.0401(6)
_cell_length_c 22.1265(9)
_cell_measurement_reflns_used 22034
_cell_measurement_temperature 150(2)
_cell_measurement_theta_max 29.2652
_cell_measurement_theta_min 2.7855
_cell_volume 8417.5(6)
_computing_structure_refinement 'SHELXL-2013 (Sheldrick, 2013)'
_diffrn_ambient_temperature 150(2)
_diffrn_measured_fraction_theta_full 0.998
_diffrn_measured_fraction_theta_max 0.998
_diffrn_measurement_device_type 'Xcalibur, Atlas, Gemini ultra'
_diffrn_radiation_type MoK\a
_diffrn_radiation_wavelength 0.71073
_diffrn_reflns_av_R_equivalents 0.0848
_diffrn_reflns_av_unetI/netI 0.0835
_diffrn_reflns_Laue_measured_fraction_full 0.998
_diffrn_reflns_Laue_measured_fraction_max 0.998
_diffrn_reflns_limit_h_max 24
_diffrn_reflns_limit_h_min -24
_diffrn_reflns_limit_k_max 27
_diffrn_reflns_limit_k_min -27
_diffrn_reflns_limit_l_max 27
_diffrn_reflns_limit_l_min -27
_diffrn_reflns_number 134497
_diffrn_reflns_point_group_measured_fraction_full 0.998
_diffrn_reflns_point_group_measured_fraction_max 0.998
_diffrn_reflns_theta_full 25.242
_diffrn_reflns_theta_max 26.000
_diffrn_reflns_theta_min 2.791
_diffrn_source 'Enhance (Mo) X-ray source'
_exptl_absorpt_coefficient_mu 21.401
_exptl_absorpt_correction_T_max 0.316
_exptl_absorpt_correction_T_min 0.046
_exptl_absorpt_correction_type analytical
_exptl_absorpt_process_details
;
CrysAlisPro, Agilent Technologies,
Version 1.171.35.11 (release 16-05-2011 CrysAlis171 .NET)
(compiled May 16 2011,17:55:39)
Analytical numeric absorption correction using a multifaceted crystal
            model based on expressions derived by R.C. Clark & J.S. Reid.
(Clark, R. C. & Reid, J. S. (1995). Acta Cryst. A51, 887-897)
;
_exptl_crystal_colour yellow
_exptl_crystal_density_diffrn 3.674
_exptl_crystal_description block
_exptl_crystal_F_000 8286
_exptl_crystal_size_max 0.1874
_exptl_crystal_size_mid 0.1332
_exptl_crystal_size_min 0.0547
_refine_diff_density_max 2.352
_refine_diff_density_min -2.440
_refine_diff_density_rms 0.349
_refine_ls_extinction_method none
_refine_ls_goodness_of_fit_ref 1.030
_refine_ls_hydrogen_treatment undef
_refine_ls_matrix_type full
_refine_ls_number_parameters 1900
_refine_ls_number_reflns 33033
_refine_ls_number_restraints 0
_refine_ls_restrained_S_all 1.030
_refine_ls_R_factor_all 0.0875
_refine_ls_R_factor_gt 0.0469
_refine_ls_shift/su_max 0.001
_refine_ls_shift/su_mean 0.000
_refine_ls_structure_factor_coef Fsqd
_refine_ls_weighting_details 'w=1/[\s^2^(Fo^2^)+(0.0391P)^2^+22.5729P] where P=(Fo^2^+2Fc^2^)/3'
_refine_ls_weighting_scheme calc
_refine_ls_wR_factor_gt 0.0976
_refine_ls_wR_factor_ref 0.1167
_reflns_Friedel_coverage 0.000
_reflns_number_gt 22024
_reflns_number_total 33033
_reflns_threshold_expression 'I > 2\s(I)'
_cod_data_source_file ja5067916_si_008.cif
_cod_data_source_block shelx
_cod_depositor_comments 'Adding full bibliography for 4122497--4122503.cif.'
_cod_original_formula_sum 'H51.50 Cl Fe3.50 K5 Li6 O83.50 Si1.50 W15'
_cod_database_code 4122498
_shelx_space_group_comment
;
The symmetry employed for this shelxl refinement is uniquely defined
by the following loop, which should always be used as a source of
symmetry information in preference to the above space-group names.
They are only intended as comments.
;
_shelxl_version_number 2013-4

loop_
_space_group_symop_operation_xyz
'x, y, z'
'-x, -y, -z'

loop_
_atom_site_label
_atom_site_type_symbol
_atom_site_fract_x
_atom_site_fract_y
_atom_site_fract_z
_atom_site_U_iso_or_equiv
_atom_site_adp_type
_atom_site_occupancy
_atom_site_site_symmetry_order
_atom_site_calc_flag
_atom_site_refinement_flags_posn
_atom_site_refinement_flags_occupancy
Cl1 Cl -0.0579(2) 0.41444(19) 0.0466(2) 0.0287(9) Uani 1 1 d . .
Cl2 Cl -0.1671(2) 0.25578(17) 0.12951(19) 0.0238(8) Uani 1 1 d . .
Fe1 Fe -0.00722(12) 0.24150(10) 0.05790(11) 0.0221(5) Uani 1 1 d . .
Fe2 Fe -0.28905(12) 0.27208(10) -0.01936(11) 0.0200(5) Uani 1 1 d . .
Fe3 Fe -0.18821(12) 0.19158(10) -0.06049(11) 0.0215(5) Uani 1 1 d . .
Fe4 Fe 0.04836(12) 0.36547(10) 0.20232(11) 0.0211(5) Uani 1 1 d . .
Fe5 Fe -0.22570(12) 0.40777(10) 0.14250(11) 0.0223(5) Uani 1 1 d . .
Fe6 Fe -0.06410(12) 0.45388(10) 0.24754(11) 0.0223(5) Uani 1 1 d . .
Fe7 Fe -0.1191(9) 0.3423(8) 0.0809(10) 0.132(6) Uani 0.3333 1 d . P
K1 K -0.0723(2) 0.47350(17) -0.16581(18) 0.0296(8) Uani 1 1 d . .
K2 K 0.17939(19) 0.54319(16) 0.00029(17) 0.0269(8) Uani 1 1 d . .
K3' K -0.1432(13) 0.4617(11) 0.6370(11) 0.126(7) Uani 0.4 1 d . P
K3 K -0.1087(5) 0.5051(4) 0.6272(4) 0.0465(19) Uani 0.6 1 d . P
K4 K -0.4683(3) -0.2527(2) -0.2389(2) 0.0605(13) Uani 1 1 d . .
K5 K 0.01869(19) 0.66750(17) 0.06423(17) 0.0288(8) Uani 1 1 d . .
K6 K 0.0815(5) -0.0427(4) -0.0284(4) 0.097(3) Uani 0.8 1 d . P
K7 K 0.3380(4) 0.2652(4) -0.1202(4) 0.078(2) Uani 0.8 1 d . P
K8 K -0.0413(5) 0.4033(5) 0.4066(4) 0.125(3) Uani 0.9 1 d . P
K9 K 0.2292(5) 0.2321(5) 0.5026(4) 0.113(3) Uani 0.8 1 d . P
K10 K 0.5091(4) 0.6420(4) 0.3309(5) 0.111(3) Uani 0.8 1 d . P
K11 K -0.5000 0.0000 0.0000 0.073(4) Uiso 0.6 2 d S P
K11' K -0.4998(9) 0.0293(9) 0.0205(9) 0.057(4) Uiso 0.3 1 d . P
K12 K -0.603(2) -0.1419(18) -0.1528(19) 0.253(16) Uiso 0.4 1 d . P
O1 O -0.5142(6) 0.2802(5) -0.1068(5) 0.031(3) Uani 1 1 d . .
O2 O -0.5327(6) 0.1467(5) -0.1141(5) 0.026(3) Uani 1 1 d . .
O3 O -0.4185(6) 0.2669(5) -0.1835(5) 0.029(3) Uani 1 1 d . .
O4 O -0.3941(5) 0.2524(5) -0.0635(5) 0.025(2) Uani 1 1 d . .
O5 O -0.5500(6) 0.1683(5) -0.2237(5) 0.027(3) Uani 1 1 d . .
O6 O -0.3098(6) 0.1692(5) -0.0964(5) 0.023(2) Uani 1 1 d . .
O7 O -0.4450(5) 0.1323(5) -0.1813(5) 0.024(2) Uani 1 1 d . .
O8 O -0.3217(5) 0.1957(4) -0.2085(5) 0.020(2) Uani 1 1 d . .
O9 O -0.3610(5) 0.0647(5) -0.2157(5) 0.025(2) Uani 1 1 d . .
O10 O -0.2592(5) 0.3143(4) -0.0841(5) 0.021(2) Uani 1 1 d . .
O11 O -0.4394(6) 0.0917(5) -0.0679(5) 0.029(3) Uani 1 1 d . .
O12 O -0.5912(6) 0.0113(6) -0.1175(6) 0.038(3) Uani 1 1 d . .
O13 O -0.5818(6) 0.0399(5) -0.2326(5) 0.033(3) Uani 1 1 d . .
O14 O -0.6169(6) 0.0634(6) -0.3509(5) 0.038(3) Uani 1 1 d . .
O15 O -0.4905(6) -0.0084(5) -0.1828(5) 0.031(3) Uani 1 1 d . .
O16 O -0.4668(6) 0.1606(5) -0.2981(5) 0.033(3) Uani 1 1 d . .
O17 O -0.2888(6) 0.3203(5) -0.2052(5) 0.024(2) Uani 1 1 d . .
O18 O -0.4180(6) 0.2964(5) -0.2987(5) 0.035(3) Uani 1 1 d . .
O19 O -0.1397(5) 0.3772(5) -0.1224(5) 0.023(2) Uani 1 1 d . .
O20 O -0.3478(6) 0.0747(5) 0.0334(5) 0.033(3) Uani 1 1 d . .
O21 O -0.3198(6) 0.2042(5) 0.0241(5) 0.026(2) Uani 1 1 d . .
O22 O -0.2327(5) 0.1354(4) -0.0082(5) 0.022(2) Uani 1 1 d . .
O23 O -0.3405(6) 0.2156(5) -0.3212(5) 0.030(3) Uani 1 1 d . .
O24 O -0.4975(6) 0.0292(5) -0.3135(5) 0.027(3) Uani 1 1 d . .
O25 O -0.4657(7) -0.0573(5) -0.4113(5) 0.041(3) Uani 1 1 d . .
O26 O -0.3709(6) 0.0846(5) -0.3365(5) 0.025(2) Uani 1 1 d . .
O27 O -0.4520(6) -0.0642(5) -0.2851(5) 0.032(3) Uani 1 1 d . .
O28 O -0.2446(6) 0.1616(5) -0.3663(5) 0.037(3) Uani 1 1 d . .
O29 O -0.2065(6) 0.2537(5) -0.2384(5) 0.029(3) Uani 1 1 d . .
O30 O -0.1725(5) 0.2467(5) -0.1184(5) 0.023(2) Uani 1 1 d . .
O31 O -0.3589(6) 0.0289(5) -0.1012(5) 0.025(2) Uani 1 1 d . .
O32 O -0.2116(6) 0.1065(5) -0.1376(5) 0.025(2) Uani 1 1 d . .
O33 O -0.2367(6) 0.1213(5) -0.2570(5) 0.028(3) Uani 1 1 d . .
O34 O -0.3304(6) -0.0075(5) -0.3133(5) 0.029(3) Uani 1 1 d . .
O35 O -0.4406(6) -0.1125(5) -0.1817(5) 0.029(3) Uani 1 1 d . .
O36 O -0.3160(6) -0.0279(5) -0.2025(5) 0.025(2) Uani 1 1 d . .
O37 O -0.1859(6) 0.0217(5) -0.2373(5) 0.033(3) Uani 1 1 d . .
O38 O -0.1894(5) 0.2712(5) 0.0075(5) 0.020(2) Uani 1 1 d . .
O39 O -0.0849(5) 0.2087(4) -0.0245(5) 0.021(2) Uani 1 1 d . .
O40 O -0.0297(5) 0.3158(4) 0.1127(5) 0.021(2) Uani 1 1 d . .
O41 O 0.0349(6) 0.1749(4) 0.0215(5) 0.026(3) Uani 1 1 d . .
O42 O -0.0620(6) 0.1813(5) 0.1015(5) 0.025(2) Uani 1 1 d . .
O43 O 0.0680(6) 0.3141(5) 0.0401(5) 0.025(2) Uani 1 1 d . .
O44 O 0.0712(6) 0.0931(5) -0.0719(5) 0.027(3) Uani 1 1 d . .
O45 O 0.1675(5) 0.2333(5) 0.0063(5) 0.024(2) Uani 1 1 d . .
O46 O 0.0791(6) 0.0797(5) 0.0523(5) 0.026(2) Uani 1 1 d . .
O47 O 0.2037(6) 0.1400(5) 0.0309(5) 0.026(2) Uani 1 1 d . .
O48 O 0.2981(6) 0.3128(5) -0.0137(6) 0.035(3) Uani 1 1 d . .
O49 O 0.2037(5) 0.3693(5) 0.0291(5) 0.023(2) Uani 1 1 d . .
O50 O 0.1231(6) 0.4498(5) 0.0512(5) 0.028(3) Uani 1 1 d . .
O51 O 0.3433(6) 0.1673(5) 0.1105(5) 0.031(3) Uani 1 1 d . .
O52 O 0.2946(5) 0.2708(5) 0.0955(5) 0.027(3) Uani 1 1 d . .
O53 O 0.2117(6) 0.1180(5) 0.1419(5) 0.026(3) Uani 1 1 d . .
O54 O 0.1649(5) 0.2101(4) 0.1235(5) 0.021(2) Uani 1 1 d . .
O55 O 0.0814(6) 0.0298(5) 0.1540(6) 0.030(3) Uani 1 1 d . .
O56 O 0.0377(6) 0.1374(5) 0.1543(5) 0.025(2) Uani 1 1 d . .
O57 O -0.0727(6) 0.1492(5) 0.2122(5) 0.030(3) Uani 1 1 d . .
O58 O 0.0792(5) 0.2754(5) 0.1567(5) 0.022(2) Uani 1 1 d . .
O59 O 0.1149(5) 0.4176(5) 0.1612(5) 0.023(2) Uani 1 1 d . .
O60 O -0.0113(6) 0.2877(5) 0.2259(5) 0.026(2) Uani 1 1 d . .
O61 O 0.2059(5) 0.3415(5) 0.1342(5) 0.022(2) Uani 1 1 d . .
O62 O 0.2121(5) 0.3108(5) 0.2434(5) 0.021(2) Uani 1 1 d . .
O63 O 0.1653(6) 0.1701(5) 0.2403(5) 0.024(2) Uani 1 1 d . .
O64 O 0.3129(6) 0.2525(5) 0.2111(5) 0.027(3) Uani 1 1 d . .
O65 O 0.4270(6) 0.3498(5) 0.3267(5) 0.032(3) Uani 1 1 d . .
O66 O 0.3495(6) 0.3860(5) 0.2310(5) 0.030(3) Uani 1 1 d . .
O67 O 0.2842(6) 0.2763(5) 0.3276(5) 0.026(2) Uani 1 1 d . .
O68 O 0.3288(6) 0.4079(5) 0.3458(5) 0.030(3) Uani 1 1 d . .
O69 O 0.1663(6) 0.2153(5) 0.3710(5) 0.034(3) Uani 1 1 d . .
O70 O 0.3340(6) 0.4023(5) 0.1171(5) 0.025(2) Uani 1 1 d . .
O71 O 0.2021(6) 0.3466(5) 0.3620(5) 0.026(2) Uani 1 1 d . .
O72 O 0.2544(6) 0.4913(5) 0.3912(5) 0.033(3) Uani 1 1 d . .
O73 O 0.1360(6) 0.3963(5) 0.2806(5) 0.028(3) Uani 1 1 d . .
O74 O 0.2706(6) 0.4549(5) 0.2639(5) 0.028(3) Uani 1 1 d . .
O75 O 0.0812(6) 0.2339(5) 0.2686(5) 0.028(3) Uani 1 1 d . .
O76 O 0.2514(5) 0.4711(4) 0.1481(5) 0.022(2) Uani 1 1 d . .
O77 O 0.3954(6) 0.5231(5) 0.2315(5) 0.030(3) Uani 1 1 d . .
O78 O 0.0186(5) 0.4356(5) 0.2414(5) 0.023(2) Uani 1 1 d . .
O79 O -0.1314(5) 0.3966(5) 0.1551(5) 0.022(2) Uani 1 1 d . .
O80 O -0.1203(5) 0.3740(5) 0.2715(5) 0.024(2) Uani 1 1 d . .
O81 O -0.0382(5) 0.5373(5) 0.2221(5) 0.019(2) Uani 1 1 d . .
O82 O -0.1702(5) 0.4663(5) 0.2535(5) 0.021(2) Uani 1 1 d . .
O83 O -0.2491(6) 0.2869(5) 0.2834(5) 0.036(3) Uani 1 1 d . .
O84 O -0.0201(6) 0.5171(5) 0.3427(5) 0.029(3) Uani 1 1 d . .
O85 O -0.0470(6) 0.5807(5) 0.1167(5) 0.030(3) Uani 1 1 d . .
O86 O -0.2727(6) 0.3553(5) 0.0499(5) 0.032(3) Uani 1 1 d . .
O87 O -0.1341(5) 0.6000(5) 0.2651(5) 0.024(2) Uani 1 1 d . .
O88 O -0.2595(5) 0.5285(5) 0.2850(5) 0.019(2) Uani 1 1 d . .
O89 O -0.1276(5) 0.5672(5) 0.3724(5) 0.021(2) Uani 1 1 d . .
O90 O -0.1738(6) 0.4979(5) 0.1335(5) 0.025(2) Uani 1 1 d . .
O91 O -0.1716(6) 0.4286(5) 0.3666(5) 0.029(3) Uani 1 1 d . .
O92 O 0.0089(5) 0.6529(5) 0.3651(5) 0.024(2) Uani 1 1 d . .
O93 O -0.2988(5) 0.3912(5) 0.2819(5) 0.026(2) Uani 1 1 d . .
O94 O 0.0903(6) 0.6170(5) 0.4583(5) 0.034(3) Uani 1 1 d . .
O95 O -0.0525(6) 0.5386(5) 0.4600(5) 0.029(3) Uani 1 1 d . .
O96 O -0.1680(6) 0.4686(6) 0.4992(5) 0.038(3) Uani 1 1 d . .
O97 O -0.1428(6) 0.5988(5) 0.4901(5) 0.031(3) Uani 1 1 d . .
O98 O -0.2597(6) 0.4875(5) 0.3991(5) 0.027(2) Uani 1 1 d . .
O99 O -0.0178(6) 0.6678(5) 0.4761(5) 0.032(3) Uani 1 1 d . .
O100 O -0.0949(6) 0.7431(5) 0.5226(5) 0.036(3) Uani 1 1 d . .
O101 O 0.0443(6) 0.7888(5) 0.3651(6) 0.042(3) Uani 1 1 d . .
O102 O -0.1025(6) 0.7309(5) 0.2812(5) 0.027(3) Uani 1 1 d . .
O103 O -0.0817(6) 0.7092(5) 0.3939(5) 0.030(3) Uani 1 1 d . .
O104 O -0.2121(6) 0.6447(5) 0.4076(5) 0.028(3) Uani 1 1 d . .
O105 O -0.3346(6) 0.6716(6) 0.3639(5) 0.038(3) Uani 1 1 d . .
O106 O -0.2310(6) 0.6662(5) 0.2953(5) 0.026(2) Uani 1 1 d . .
O107 O -0.3491(6) 0.5376(5) 0.3521(5) 0.026(2) Uani 1 1 d . .
O108 O -0.3657(6) 0.5659(5) 0.2447(5) 0.033(3) Uani 1 1 d . .
O109 O -0.2293(7) 0.7086(6) 0.1846(6) 0.040(3) Uani 1 1 d . .
O110 O -0.1444(6) 0.6346(5) 0.1629(5) 0.027(3) Uani 1 1 d . .
O111 O -0.4103(6) 0.3958(6) 0.3357(5) 0.035(3) Uani 1 1 d . .
O112 O -0.3964(6) 0.4377(5) 0.2309(5) 0.031(3) Uani 1 1 d . .
O113 O -0.4277(6) 0.4663(6) 0.1141(5) 0.034(3) Uani 1 1 d . .
O114 O -0.2775(6) 0.5705(5) 0.1743(5) 0.027(3) Uani 1 1 d . .
O115 O -0.3095(6) 0.4326(5) 0.1504(5) 0.028(3) Uani 1 1 d . .
O116 O -0.2581(5) 0.3346(5) 0.1810(5) 0.024(2) Uani 1 1 d . .
O117 O -0.0131(6) 0.6724(4) 0.2493(5) 0.025(2) Uani 1 1 d . .
O401 O 0.2239(7) -0.0028(5) 0.0607(5) 0.038(3) Uani 1 1 d . .
O402 O -0.5424(6) 0.3417(5) 0.1712(6) 0.040(3) Uani 1 1 d . .
O403 O 0.2630(6) 0.4603(5) -0.0310(5) 0.036(3) Uani 1 1 d . .
O404 O 0.3154(6) 0.5751(5) 0.1022(6) 0.038(3) Uani 1 1 d . .
O405 O 0.0775(7) -0.0917(6) 0.1034(7) 0.056(4) Uani 1 1 d . .
O406 O -0.3910(7) 0.3930(5) 0.0044(5) 0.038(3) Uani 1 1 d . .
O407 O -0.2231(7) 0.4275(6) -0.2478(6) 0.044(3) Uani 1 1 d . .
O408 O -0.1238(7) 0.3491(6) -0.2852(7) 0.051(4) Uani 1 1 d . .
O409 O -0.0851(7) 0.7256(6) 0.1016(6) 0.044(3) Uani 1 1 d . .
O410 O 0.0538(7) 0.3427(7) 0.3713(6) 0.051(3) Uani 1 1 d . .
O411 O 0.4209(8) 0.5004(7) 0.0715(7) 0.058(4) Uani 1 1 d . .
O412 O 0.0673(7) 0.7683(6) 0.2005(6) 0.043(3) Uani 1 1 d . .
O413 O 0.3139(11) 0.0500(9) -0.0170(10) 0.015(4) Uiso 0.5 1 d . P
O414 O -0.0456(9) 0.1225(8) -0.1343(8) 0.071(5) Uiso 1 1 d . .
O415 O -0.3233(14) -0.1570(12) -0.2826(12) 0.113(8) Uiso 1 1 d . .
O416 O -0.5332(9) 0.2980(7) 0.0443(8) 0.074(4) Uiso 1 1 d . .
O417 O 0.2942(10) 0.3982(8) 0.4952(8) 0.085(5) Uiso 1 1 d . .
O418 O -0.4816(10) 0.0979(8) -0.4378(8) 0.087(5) Uiso 1 1 d . .
O419 O 0.1809(10) 0.1684(8) -0.1366(9) 0.094(6) Uiso 1 1 d . .
O420 O -0.4549(10) 0.2153(8) 0.0405(9) 0.085(5) Uiso 1 1 d . .
O421 O -0.6315(10) 0.1726(8) -0.0512(9) 0.087(5) Uiso 1 1 d . .
O422 O -0.4456(11) 0.6095(9) 0.1603(9) 0.094(6) Uiso 1 1 d . .
O423 O -0.1518(10) 0.8084(8) 0.4059(9) 0.093(5) Uiso 1 1 d . .
O424 O 0.5775(12) 0.7267(10) 0.2660(11) 0.122(7) Uiso 1 1 d . .
O425 O 0.3383(13) 0.5785(11) 0.5181(12) 0.135(8) Uiso 1 1 d . .
O426 O -0.2106(12) 0.0657(10) 0.0912(10) 0.113(7) Uiso 1 1 d . .
O427 O -0.1140(15) 0.2437(12) 0.3106(13) 0.157(9) Uiso 1 1 d . .
O428 O 0.3751(14) 0.6077(12) 0.3775(12) 0.148(9) Uiso 1 1 d . .
O429 O 0.1321(13) 0.9117(11) 0.3447(12) 0.135(8) Uiso 1 1 d . .
O430 O -0.0419(13) 0.8425(11) 0.2384(12) 0.134(8) Uiso 1 1 d . .
O431 O -0.4888(14) 0.5197(12) 0.3508(12) 0.149(9) Uiso 1 1 d . .
O432 O -0.2427(13) 0.1637(11) 0.1865(12) 0.138(8) Uiso 1 1 d . .
O433 O 0.4481(10) 0.3997(8) -0.0247(9) 0.091(5) Uiso 1 1 d . .
O434 O 0.3083(14) 0.1457(11) -0.2212(12) 0.144(8) Uiso 1 1 d . .
O435 O 0.0738(12) -0.0107(10) -0.1739(11) 0.124(7) Uiso 1 1 d . .
O436 O -0.1475(11) -0.0699(9) -0.3161(9) 0.100(6) Uiso 1 1 d . .
O437 O -0.5808(15) -0.2613(12) -0.1820(13) 0.159(9) Uiso 1 1 d . .
O438 O -0.4619(16) -0.2059(13) -0.3412(14) 0.171(10) Uiso 1 1 d . .
O439 O -0.1892(13) 0.2310(11) -0.4481(12) 0.136(8) Uiso 1 1 d . .
O440 O 0.1889(16) 0.6966(13) 0.5823(14) 0.059(8) Uiso 0.5 1 d . P
O441 O 0.1023(18) 0.7914(14) 0.5291(15) 0.073(9) Uiso 0.5 1 d . P
O442 O -0.2690(19) 0.8235(16) 0.3373(17) 0.083(10) Uiso 0.5 1 d . P
O443 O 0.524(2) 0.3692(16) 0.4447(17) 0.089(11) Uiso 0.5 1 d . P
O444 O 0.2335(19) 0.0778(16) -0.0727(17) 0.110(11) Uiso 0.6 1 d . P
O445 O -0.1990(19) -0.0395(16) 0.2258(17) 0.083(10) Uiso 0.5 1 d . P
O446 O -0.6197(18) -0.1185(15) -0.3131(16) 0.077(9) Uiso 0.5 1 d . P
O447 O -0.3945(15) 0.0344(12) -0.5004(13) 0.054(7) Uiso 0.5 1 d . P
O448 O -0.7360(19) -0.0531(16) -0.2297(17) 0.086(10) Uiso 0.5 1 d . P
O449 O -0.305(2) 0.2974(19) -0.399(2) 0.109(13) Uiso 0.5 1 d . P
O450 O 0.0076(14) 0.8276(11) 0.6463(12) 0.143(8) Uiso 1 1 d . .
O451 O -0.1990(16) 0.3840(13) 0.6438(14) 0.166(10) Uiso 1 1 d . .
O452 O 0.3515(19) 0.5369(16) 0.0339(17) 0.025(8) Uiso 0.3 1 d . P
O453 O 0.3474(19) 0.0597(16) 0.0105(17) 0.071(10) Uiso 0.5 1 d . P
O454 O -0.287(2) -0.0062(19) -0.427(2) 0.081(12) Uiso 0.4 1 d . P
O455 O -0.4071(12) 0.2531(10) 0.0845(10) 0.043(5) Uiso 0.6 1 d . P
O456 O 0.429(2) 0.4858(19) 0.471(2) 0.047(11) Uiso 0.3 1 d . P
O457 O 0.158(3) -0.081(3) -0.018(3) 0.090(18) Uiso 0.3 1 d . P
O458 O -0.5428(16) 0.1036(14) 0.0494(14) 0.063(8) Uiso 0.5 1 d . P
O459 O -0.005(2) 0.1717(18) -0.1741(19) 0.105(12) Uiso 0.5 1 d . P
O460 O 0.259(2) 0.6788(19) 0.517(2) 0.046(11) Uiso 0.3 1 d . P
O461 O -0.352(3) 0.130(2) -0.552(2) 0.066(14) Uiso 0.3 1 d . P
O462 O -0.511(3) -0.212(2) -0.486(2) 0.069(14) Uiso 0.3 1 d . P
O463 O 0.332(4) 0.235(3) 0.433(3) 0.10(2) Uiso 0.3 1 d . P
O464 O -0.169(3) -0.091(3) -0.448(3) 0.088(17) Uiso 0.3 1 d . P
O465 O -0.391(3) 0.249(2) 0.309(2) 0.064(13) Uiso 0.3 1 d . P
O466 O 0.002(3) 0.885(3) 0.495(3) 0.086(17) Uiso 0.3 1 d . P
O467 O -0.094(4) 0.865(3) 0.287(3) 0.11(2) Uiso 0.3 1 d . P
O468 O -0.481(3) 0.599(3) 0.199(3) 0.091(18) Uiso 0.3 1 d . P
O469 O -0.018(3) 0.881(3) 0.627(3) 0.087(17) Uiso 0.3 1 d . P
O470 O -0.289(2) -0.136(2) -0.285(2) 0.091(13) Uiso 0.5 1 d . P
O471 O -0.309(3) -0.109(2) -0.409(3) 0.074(15) Uiso 0.3 1 d . P
O472 O -0.010(4) 0.007(3) -0.266(4) 0.12(2) Uiso 0.3 1 d . P
O473 O 0.357(3) 0.315(2) 0.469(2) 0.064(13) Uiso 0.3 1 d . P
O474 O 0.544(4) 0.447(3) 0.439(3) 0.10(2) Uiso 0.3 1 d . P
O475 O -0.771(4) -0.018(3) -0.416(3) 0.11(2) Uiso 0.3 1 d . P
Si1 Si -0.3585(2) 0.14118(19) -0.1740(2) 0.0169(9) Uani 1 1 d . .
Si2 Si -0.1730(2) 0.5395(2) 0.2937(2) 0.0184(9) Uani 1 1 d . .
Si3 Si 0.1639(2) 0.28446(19) 0.1648(2) 0.0163(9) Uani 1 1 d . .
W1 W 0.14462(3) 0.39823(3) 0.08888(3) 0.02096(14) Uani 1 1 d . .
W2 W -0.08734(3) 0.57510(3) 0.17837(3) 0.02149(14) Uani 1 1 d . .
W3 W 0.27167(4) 0.19041(3) 0.11859(3) 0.02490(15) Uani 1 1 d . .
W4 W -0.21522(3) 0.29822(3) -0.14682(3) 0.02118(14) Uani 1 1 d . .
W5 W 0.11397(4) 0.11015(3) 0.14842(3) 0.02428(15) Uani 1 1 d . .
W6 W 0.17709(4) 0.24985(3) 0.31138(3) 0.02502(15) Uani 1 1 d . .
W7 W 0.25658(4) 0.31778(3) 0.04758(3) 0.02501(15) Uani 1 1 d . .
W8 W 0.23044(4) 0.41618(3) 0.32364(3) 0.02425(15) Uani 1 1 d . .
W9 W -0.11088(4) 0.67077(3) 0.45575(3) 0.02738(16) Uani 1 1 d . .
W10 W -0.38391(4) 0.25236(3) -0.25838(3) 0.02689(15) Uani 1 1 d . .
W11 W 0.33715(4) 0.33301(3) 0.28669(3) 0.02532(15) Uani 1 1 d . .
W12 W -0.27925(4) 0.16871(3) -0.30063(3) 0.02721(16) Uani 1 1 d . .
W13 W 0.10618(4) 0.14773(3) 0.01096(3) 0.02300(15) Uani 1 1 d . .
W14 W -0.00158(4) 0.59233(3) 0.41348(3) 0.02519(15) Uani 1 1 d . .
W15 W 0.31633(4) 0.44567(3) 0.19677(3) 0.02560(15) Uani 1 1 d . .
W16 W -0.52231(4) 0.05972(3) -0.14101(3) 0.02723(16) Uani 1 1 d . .
W17 W -0.33979(4) 0.44944(3) 0.31760(3) 0.02729(16) Uani 1 1 d . .
W18 W -0.19632(4) 0.65897(3) 0.21906(3) 0.02747(16) Uani 1 1 d . .
W19 W -0.00766(4) 0.20379(3) 0.18802(3) 0.02419(15) Uani 1 1 d . .
W20 W -0.25444(4) 0.04783(3) -0.22242(3) 0.02547(15) Uani 1 1 d . .
W21 W -0.15868(4) 0.50379(3) 0.43932(3) 0.02679(15) Uani 1 1 d . .
W22 W -0.42274(4) -0.00164(3) -0.32984(3) 0.02851(16) Uani 1 1 d . .
W23 W -0.40857(4) -0.03248(3) -0.18824(3) 0.02690(16) Uani 1 1 d . .
W24 W -0.02991(4) 0.70750(3) 0.32884(3) 0.02725(16) Uani 1 1 d . .
W25 W -0.35016(4) 0.49098(3) 0.18225(3) 0.02637(15) Uani 1 1 d . .
W26 W -0.33155(4) 0.11606(3) -0.02167(3) 0.02403(15) Uani 1 1 d . .
W27 W -0.21394(4) 0.36412(3) 0.27041(3) 0.02452(15) Uani 1 1 d . .
W28 W -0.29737(4) 0.61606(3) 0.33223(3) 0.02793(16) Uani 1 1 d . .
W29 W -0.54057(4) 0.09155(3) -0.28225(3) 0.02915(16) Uani 1 1 d . .
W30 W -0.47432(4) 0.22395(3) -0.13409(3) 0.02509(15) Uani 1 1 d . .

loop_
_atom_site_aniso_label
_atom_site_aniso_U_11
_atom_site_aniso_U_22
_atom_site_aniso_U_33
_atom_site_aniso_U_23
_atom_site_aniso_U_13
_atom_site_aniso_U_12
Cl1 0.029(2) 0.030(2) 0.032(2) 0.0139(17) 0.0093(18) 0.0160(18)
Cl2 0.024(2) 0.0225(18) 0.028(2) 0.0111(16) 0.0086(17) 0.0123(16)
Fe1 0.0255(12) 0.0183(11) 0.0258(13) 0.0089(9) 0.0106(10) 0.0112(10)
Fe2 0.0188(11) 0.0216(11) 0.0222(12) 0.0113(9) 0.0062(10) 0.0093(9)
Fe3 0.0229(12) 0.0179(10) 0.0257(13) 0.0095(9) 0.0072(10) 0.0102(9)
Fe4 0.0191(11) 0.0242(11) 0.0213(12) 0.0090(9) 0.0064(10) 0.0103(9)
Fe5 0.0213(12) 0.0241(11) 0.0254(13) 0.0119(10) 0.0074(10) 0.0118(10)
Fe6 0.0232(12) 0.0234(11) 0.0219(12) 0.0089(9) 0.0065(10) 0.0118(10)
Fe7 0.111(12) 0.131(12) 0.199(18) 0.092(12) 0.089(12) 0.057(10)
K1 0.031(2) 0.0282(18) 0.037(2) 0.0168(16) 0.0162(17) 0.0150(16)
K2 0.0262(18) 0.0286(18) 0.031(2) 0.0156(15) 0.0097(16) 0.0134(16)
K3' 0.120(18) 0.128(17) 0.118(17) 0.037(14) 0.016(14) 0.059(15)
K3 0.050(5) 0.063(5) 0.030(4) 0.013(4) 0.007(4) 0.036(4)
K4 0.068(3) 0.045(2) 0.060(3) 0.013(2) 0.004(3) 0.028(2)
K5 0.0281(19) 0.0331(19) 0.029(2) 0.0187(16) 0.0095(16) 0.0118(16)
K6 0.083(6) 0.083(5) 0.105(7) 0.014(4) 0.023(5) 0.032(4)
K7 0.066(4) 0.126(6) 0.072(5) 0.042(4) 0.029(4) 0.068(4)
K8 0.134(7) 0.153(7) 0.089(6) 0.031(5) 0.011(5) 0.088(6)
K9 0.123(7) 0.176(8) 0.055(5) 0.027(5) 0.016(5) 0.098(7)
K10 0.064(5) 0.092(5) 0.170(9) 0.051(6) 0.000(5) 0.043(4)
O1 0.022(6) 0.031(6) 0.040(7) 0.009(5) 0.009(5) 0.016(5)
O2 0.022(6) 0.021(5) 0.035(7) 0.015(5) 0.006(5) 0.006(5)
O3 0.032(6) 0.026(6) 0.031(7) 0.013(5) 0.008(5) 0.015(5)
O4 0.018(5) 0.022(5) 0.029(6) 0.007(5) 0.002(5) 0.008(5)
O5 0.024(6) 0.035(6) 0.031(7) 0.019(5) 0.009(5) 0.018(5)
O6 0.027(6) 0.019(5) 0.024(6) 0.009(4) 0.007(5) 0.011(5)
O7 0.023(6) 0.024(5) 0.027(6) 0.012(5) 0.009(5) 0.010(5)
O8 0.023(6) 0.020(5) 0.021(6) 0.009(4) 0.003(5) 0.013(5)
O9 0.019(5) 0.020(5) 0.037(7) 0.008(5) 0.005(5) 0.015(5)
O10 0.020(5) 0.021(5) 0.030(6) 0.016(5) 0.018(5) 0.010(4)
O11 0.040(7) 0.023(5) 0.022(6) 0.010(5) 0.009(5) 0.009(5)
O12 0.031(7) 0.048(7) 0.046(8) 0.030(6) 0.013(6) 0.017(6)
O13 0.026(6) 0.024(6) 0.036(7) 0.004(5) 0.009(5) 0.004(5)
O14 0.033(7) 0.047(7) 0.022(7) 0.006(5) -0.005(5) 0.016(6)
O15 0.033(7) 0.018(5) 0.040(7) 0.012(5) 0.011(6) 0.009(5)
O16 0.025(6) 0.033(6) 0.032(7) 0.010(5) 0.001(5) 0.009(5)
O17 0.027(6) 0.026(5) 0.026(6) 0.011(5) 0.013(5) 0.013(5)
O18 0.045(7) 0.037(6) 0.028(7) 0.017(5) 0.011(6) 0.021(6)
O19 0.024(6) 0.027(5) 0.030(6) 0.019(5) 0.014(5) 0.015(5)
O20 0.033(7) 0.031(6) 0.036(7) 0.020(5) 0.013(6) 0.008(5)
O21 0.022(6) 0.029(6) 0.027(6) 0.017(5) 0.009(5) 0.006(5)
O22 0.020(5) 0.016(5) 0.029(6) 0.008(4) 0.006(5) 0.007(4)
O23 0.041(7) 0.026(6) 0.029(6) 0.011(5) 0.011(5) 0.022(5)
O24 0.029(6) 0.025(6) 0.025(6) 0.008(5) 0.002(5) 0.013(5)
O25 0.067(9) 0.039(7) 0.018(6) 0.008(5) 0.012(6) 0.028(7)
O26 0.026(6) 0.028(6) 0.022(6) 0.007(5) 0.002(5) 0.016(5)
O27 0.046(7) 0.028(6) 0.020(6) 0.006(5) 0.002(5) 0.019(6)
O28 0.043(7) 0.047(7) 0.020(6) 0.012(5) 0.015(6) 0.017(6)
O29 0.043(7) 0.022(5) 0.029(6) 0.009(5) 0.015(6) 0.018(5)
O30 0.023(6) 0.025(5) 0.024(6) 0.012(5) 0.011(5) 0.009(5)
O31 0.032(6) 0.019(5) 0.029(6) 0.012(5) 0.008(5) 0.015(5)
O32 0.026(6) 0.024(5) 0.028(6) 0.018(5) 0.007(5) 0.008(5)
O33 0.019(6) 0.031(6) 0.026(6) 0.006(5) 0.003(5) 0.009(5)
O34 0.036(7) 0.026(6) 0.026(6) 0.009(5) 0.013(5) 0.012(5)
O35 0.031(6) 0.023(5) 0.033(7) 0.010(5) 0.009(5) 0.012(5)
O36 0.028(6) 0.024(5) 0.028(6) 0.013(5) 0.010(5) 0.013(5)
O37 0.042(7) 0.031(6) 0.023(6) 0.003(5) 0.006(5) 0.019(6)
O38 0.017(5) 0.020(5) 0.018(6) 0.002(4) 0.006(4) 0.005(4)
O39 0.015(5) 0.020(5) 0.025(6) 0.008(4) 0.002(5) 0.007(4)
O40 0.026(6) 0.016(5) 0.021(6) 0.009(4) 0.007(5) 0.008(5)
O41 0.035(6) 0.012(5) 0.023(6) 0.004(4) 0.007(5) 0.003(5)
O42 0.024(6) 0.019(5) 0.029(6) 0.007(4) 0.014(5) 0.006(5)
O43 0.028(6) 0.025(5) 0.023(6) 0.011(5) 0.008(5) 0.011(5)
O44 0.027(6) 0.027(6) 0.029(6) 0.004(5) 0.013(5) 0.017(5)
O45 0.021(6) 0.025(5) 0.034(7) 0.015(5) 0.011(5) 0.014(5)
O46 0.024(6) 0.026(5) 0.032(7) 0.011(5) 0.006(5) 0.018(5)
O47 0.024(6) 0.026(5) 0.028(6) 0.007(5) 0.008(5) 0.015(5)
O48 0.029(6) 0.042(6) 0.046(8) 0.020(6) 0.024(6) 0.020(6)
O49 0.023(6) 0.026(5) 0.025(6) 0.015(5) 0.006(5) 0.011(5)
O50 0.037(7) 0.031(6) 0.028(6) 0.013(5) 0.014(5) 0.026(5)
O51 0.036(7) 0.031(6) 0.032(7) 0.007(5) 0.011(5) 0.025(5)
O52 0.021(6) 0.022(5) 0.035(7) 0.006(5) 0.007(5) 0.011(5)
O53 0.031(6) 0.025(5) 0.037(7) 0.015(5) 0.024(5) 0.018(5)
O54 0.019(5) 0.020(5) 0.030(6) 0.014(4) 0.009(5) 0.011(4)
O55 0.028(6) 0.022(5) 0.046(7) 0.018(5) 0.012(6) 0.011(5)
O56 0.024(6) 0.020(5) 0.040(7) 0.015(5) 0.015(5) 0.012(5)
O57 0.030(6) 0.036(6) 0.037(7) 0.021(5) 0.018(5) 0.020(5)
O58 0.019(5) 0.024(5) 0.026(6) 0.010(5) 0.012(5) 0.010(5)
O59 0.020(5) 0.020(5) 0.033(6) 0.012(5) 0.007(5) 0.014(5)
O60 0.030(6) 0.031(6) 0.020(6) 0.015(5) 0.004(5) 0.014(5)
O61 0.025(6) 0.025(5) 0.030(6) 0.013(5) 0.018(5) 0.017(5)
O62 0.022(6) 0.022(5) 0.017(6) 0.006(4) 0.003(5) 0.011(5)
O63 0.035(6) 0.032(6) 0.016(6) 0.011(5) 0.012(5) 0.025(5)
O64 0.024(6) 0.033(6) 0.027(6) 0.011(5) 0.002(5) 0.017(5)
O65 0.027(6) 0.040(6) 0.028(7) 0.010(5) 0.005(5) 0.018(5)
O66 0.022(6) 0.023(5) 0.034(7) 0.007(5) 0.003(5) 0.005(5)
O67 0.022(6) 0.023(5) 0.032(7) 0.007(5) 0.007(5) 0.010(5)
O68 0.024(6) 0.036(6) 0.029(7) 0.009(5) 0.008(5) 0.016(5)
O69 0.042(7) 0.044(7) 0.036(7) 0.023(6) 0.021(6) 0.031(6)
O70 0.024(6) 0.032(6) 0.028(6) 0.017(5) 0.011(5) 0.016(5)
O71 0.036(6) 0.029(6) 0.022(6) 0.013(5) 0.012(5) 0.018(5)
O72 0.037(7) 0.040(6) 0.022(6) 0.007(5) 0.003(5) 0.024(6)
O73 0.026(6) 0.027(6) 0.031(7) 0.012(5) 0.011(5) 0.010(5)
O74 0.030(6) 0.029(6) 0.026(6) 0.010(5) 0.008(5) 0.016(5)
O75 0.023(6) 0.037(6) 0.034(7) 0.021(5) 0.013(5) 0.018(5)
O76 0.027(6) 0.017(5) 0.028(6) 0.014(4) 0.012(5) 0.010(5)
O77 0.019(6) 0.033(6) 0.031(7) 0.010(5) 0.003(5) 0.007(5)
O78 0.019(5) 0.035(6) 0.022(6) 0.014(5) 0.011(5) 0.013(5)
O79 0.018(5) 0.027(5) 0.020(6) 0.004(4) 0.009(5) 0.010(5)
O80 0.022(6) 0.020(5) 0.027(6) 0.009(5) 0.009(5) 0.006(5)
O81 0.012(5) 0.024(5) 0.018(6) 0.001(4) 0.003(4) 0.008(4)
O82 0.024(6) 0.022(5) 0.024(6) 0.011(4) 0.009(5) 0.014(5)
O83 0.041(7) 0.046(7) 0.035(7) 0.026(6) 0.021(6) 0.020(6)
O84 0.023(6) 0.039(6) 0.029(7) 0.008(5) 0.007(5) 0.023(5)
O85 0.031(6) 0.027(6) 0.034(7) 0.014(5) 0.013(5) 0.010(5)
O86 0.033(6) 0.029(6) 0.024(6) 0.007(5) 0.002(5) 0.009(5)
O87 0.024(6) 0.027(5) 0.021(6) 0.012(5) 0.008(5) 0.008(5)
O88 0.013(5) 0.031(5) 0.013(5) 0.011(4) 0.002(4) 0.010(4)
O89 0.024(6) 0.025(5) 0.016(6) 0.006(4) 0.005(5) 0.014(5)
O90 0.026(6) 0.020(5) 0.025(6) 0.008(4) 0.008(5) 0.005(5)
O91 0.032(6) 0.034(6) 0.028(6) 0.015(5) 0.009(5) 0.018(5)
O92 0.024(6) 0.024(5) 0.012(5) 0.000(4) -0.006(5) 0.008(5)
O93 0.019(6) 0.036(6) 0.034(7) 0.017(5) 0.011(5) 0.018(5)
O94 0.030(6) 0.043(7) 0.027(7) 0.009(5) -0.001(5) 0.021(6)
O95 0.037(7) 0.037(6) 0.028(6) 0.019(5) 0.012(5) 0.024(5)
O96 0.036(7) 0.057(7) 0.030(7) 0.019(6) 0.015(6) 0.027(6)
O97 0.026(6) 0.042(6) 0.026(6) 0.014(5) 0.004(5) 0.015(5)
O98 0.021(6) 0.037(6) 0.024(6) 0.010(5) 0.010(5) 0.014(5)
O99 0.026(6) 0.040(6) 0.035(7) 0.013(5) 0.015(5) 0.017(5)
O100 0.041(7) 0.047(7) 0.029(7) 0.007(5) 0.015(6) 0.033(6)
O101 0.035(7) 0.030(6) 0.041(8) 0.006(5) 0.006(6) 0.000(6)
O102 0.035(6) 0.022(5) 0.026(6) 0.009(5) 0.006(5) 0.016(5)
O103 0.028(6) 0.028(6) 0.023(6) 0.000(5) 0.000(5) 0.013(5)
O104 0.026(6) 0.036(6) 0.026(6) 0.007(5) 0.009(5) 0.021(5)
O105 0.035(7) 0.060(7) 0.027(7) 0.015(6) 0.010(6) 0.031(6)
O106 0.033(6) 0.031(6) 0.021(6) 0.009(5) 0.005(5) 0.023(5)
O107 0.026(6) 0.041(6) 0.019(6) 0.012(5) 0.013(5) 0.018(5)
O108 0.032(7) 0.045(7) 0.033(7) 0.020(5) 0.017(6) 0.022(6)
O109 0.044(7) 0.042(7) 0.038(7) 0.021(6) 0.002(6) 0.023(6)
O110 0.040(7) 0.032(6) 0.025(6) 0.017(5) 0.018(5) 0.023(5)
O111 0.021(6) 0.052(7) 0.035(7) 0.021(6) 0.014(5) 0.012(6)
O112 0.025(6) 0.033(6) 0.031(7) 0.007(5) 0.010(5) 0.011(5)
O113 0.029(6) 0.052(7) 0.032(7) 0.015(6) 0.014(5) 0.029(6)
O114 0.029(6) 0.027(6) 0.024(6) 0.009(5) 0.005(5) 0.013(5)
O115 0.031(6) 0.034(6) 0.023(6) 0.009(5) 0.008(5) 0.018(5)
O116 0.019(5) 0.027(5) 0.033(7) 0.015(5) 0.009(5) 0.013(5)
O117 0.030(6) 0.016(5) 0.027(6) 0.004(4) 0.012(5) 0.009(5)
O401 0.053(8) 0.026(6) 0.032(7) 0.004(5) 0.000(6) 0.025(6)
O402 0.035(7) 0.034(6) 0.046(8) 0.014(6) 0.014(6) 0.012(6)
O403 0.039(7) 0.032(6) 0.028(7) 0.008(5) -0.001(6) 0.014(6)
O404 0.039(7) 0.036(6) 0.037(7) 0.013(5) 0.014(6) 0.014(6)
O405 0.049(9) 0.051(8) 0.053(9) -0.004(7) 0.002(7) 0.032(7)
O406 0.050(8) 0.037(6) 0.024(7) 0.011(5) 0.015(6) 0.015(6)
O407 0.040(7) 0.051(7) 0.052(8) 0.023(6) 0.022(7) 0.026(6)
O408 0.049(8) 0.046(7) 0.068(10) 0.023(7) 0.033(7) 0.023(7)
O409 0.049(8) 0.041(7) 0.039(8) 0.013(6) 0.010(6) 0.018(6)
O410 0.041(8) 0.094(10) 0.039(8) 0.028(7) 0.023(6) 0.043(8)
O411 0.056(9) 0.069(9) 0.059(10) 0.030(8) 0.016(8) 0.034(8)
O412 0.044(8) 0.049(7) 0.038(8) 0.014(6) 0.019(6) 0.020(6)
Si1 0.017(2) 0.017(2) 0.020(2) 0.0082(17) 0.0076(18) 0.0083(17)
Si2 0.021(2) 0.020(2) 0.018(2) 0.0062(17) 0.0071(18) 0.0129(18)
Si3 0.016(2) 0.0141(19) 0.021(2) 0.0061(16) 0.0096(18) 0.0066(17)
W1 0.0211(3) 0.0209(3) 0.0244(4) 0.0107(3) 0.0088(3) 0.0104(3)
W2 0.0224(3) 0.0199(3) 0.0243(4) 0.0092(3) 0.0084(3) 0.0101(3)
W3 0.0224(3) 0.0262(3) 0.0296(4) 0.0097(3) 0.0082(3) 0.0149(3)
W4 0.0222(3) 0.0208(3) 0.0229(3) 0.0108(3) 0.0074(3) 0.0095(3)
W5 0.0244(3) 0.0225(3) 0.0303(4) 0.0121(3) 0.0087(3) 0.0131(3)
W6 0.0271(4) 0.0307(3) 0.0246(4) 0.0142(3) 0.0091(3) 0.0170(3)
W7 0.0239(3) 0.0285(3) 0.0288(4) 0.0133(3) 0.0124(3) 0.0138(3)
W8 0.0226(3) 0.0268(3) 0.0239(4) 0.0075(3) 0.0049(3) 0.0141(3)
W9 0.0284(4) 0.0327(4) 0.0227(4) 0.0063(3) 0.0071(3) 0.0188(3)
W10 0.0274(4) 0.0280(3) 0.0276(4) 0.0146(3) 0.0058(3) 0.0128(3)
W11 0.0215(3) 0.0277(3) 0.0281(4) 0.0099(3) 0.0059(3) 0.0137(3)
W12 0.0312(4) 0.0286(3) 0.0226(4) 0.0106(3) 0.0085(3) 0.0128(3)
W13 0.0228(3) 0.0229(3) 0.0249(4) 0.0074(3) 0.0072(3) 0.0132(3)
W14 0.0217(3) 0.0302(3) 0.0231(4) 0.0062(3) 0.0049(3) 0.0147(3)
W15 0.0213(3) 0.0242(3) 0.0310(4) 0.0108(3) 0.0077(3) 0.0093(3)
W16 0.0212(3) 0.0251(3) 0.0339(4) 0.0129(3) 0.0078(3) 0.0072(3)
W17 0.0209(3) 0.0359(4) 0.0288(4) 0.0130(3) 0.0108(3) 0.0140(3)
W18 0.0338(4) 0.0280(3) 0.0286(4) 0.0124(3) 0.0112(3) 0.0200(3)
W19 0.0227(3) 0.0263(3) 0.0302(4) 0.0153(3) 0.0108(3) 0.0128(3)
W20 0.0269(4) 0.0232(3) 0.0259(4) 0.0070(3) 0.0071(3) 0.0126(3)
W21 0.0271(4) 0.0352(4) 0.0241(4) 0.0126(3) 0.0095(3) 0.0181(3)
W22 0.0303(4) 0.0247(3) 0.0244(4) 0.0054(3) 0.0040(3) 0.0104(3)
W23 0.0285(4) 0.0189(3) 0.0300(4) 0.0092(3) 0.0057(3) 0.0083(3)
W24 0.0284(4) 0.0223(3) 0.0288(4) 0.0060(3) 0.0092(3) 0.0110(3)
W25 0.0219(3) 0.0346(4) 0.0253(4) 0.0101(3) 0.0064(3) 0.0166(3)
W26 0.0251(3) 0.0210(3) 0.0264(4) 0.0121(3) 0.0077(3) 0.0079(3)
W27 0.0259(3) 0.0249(3) 0.0271(4) 0.0125(3) 0.0110(3) 0.0122(3)
W28 0.0278(4) 0.0370(4) 0.0261(4) 0.0105(3) 0.0094(3) 0.0225(3)
W29 0.0235(3) 0.0292(3) 0.0290(4) 0.0091(3) 0.0012(3) 0.0100(3)
W30 0.0212(3) 0.0261(3) 0.0289(4) 0.0109(3) 0.0057(3) 0.0118(3)

loop_
_atom_type_symbol
_atom_type_description
_atom_type_scat_dispersion_real
_atom_type_scat_dispersion_imag
_atom_type_scat_source
Cl Cl 0.1484 0.1585 'International Tables Vol C Tables 4.2.6.8 and 6.1.1.4'
Fe Fe 0.3463 0.8444 'International Tables Vol C Tables 4.2.6.8 and 6.1.1.4'
H H 0.0000 0.0000 'International Tables Vol C Tables 4.2.6.8 and 6.1.1.4'
K K 0.2009 0.2494 'International Tables Vol C Tables 4.2.6.8 and 6.1.1.4'
Li Li -0.0003 0.0001 'International Tables Vol C Tables 4.2.6.8 and 6.1.1.4'
O O 0.0106 0.0060 'International Tables Vol C Tables 4.2.6.8 and 6.1.1.4'
Si Si 0.0817 0.0704 'International Tables Vol C Tables 4.2.6.8 and 6.1.1.4'
W W -0.8490 6.8722 'International Tables Vol C Tables 4.2.6.8 and 6.1.1.4'

loop_
_geom_angle_atom_site_label_1
_geom_angle_atom_site_label_2
_geom_angle_atom_site_label_3
_geom_angle
_geom_angle_site_symmetry_1
_geom_angle_site_symmetry_3
Fe7 Cl1 K2 96.6(5) . 2_565
Fe7 Cl1 K5 105.9(5) . 2_565
K2 Cl1 K5 114.26(16) 2_565 2_565
Fe7 Cl1 K1 106.8(6) . 2_565
K2 Cl1 K1 114.83(15) 2_565 2_565
K5 Cl1 K1 115.83(16) 2_565 2_565
O39 Fe1 O40 99.4(4) . .
O39 Fe1 O43 96.5(4) . .
O40 Fe1 O43 88.7(4) . .
O39 Fe1 O41 93.6(4) . .
O40 Fe1 O41 167.0(4) . .
O43 Fe1 O41 89.0(4) . .
O39 Fe1 O42 99.3(4) . .
O40 Fe1 O42 86.2(4) . .
O43 Fe1 O42 163.9(4) . .
O41 Fe1 O42 92.6(4) . .
O39 Fe1 O58 176.5(4) . .
O40 Fe1 O58 80.5(4) . .
O43 Fe1 O58 87.0(4) . .
O41 Fe1 O58 86.6(4) . .
O42 Fe1 O58 77.2(4) . .
O39 Fe1 K5 52.7(3) . 2_565
O40 Fe1 K5 83.0(3) . 2_565
O43 Fe1 K5 46.3(3) . 2_565
O41 Fe1 K5 104.5(3) . 2_565
O42 Fe1 K5 147.3(3) . 2_565
O58 Fe1 K5 130.6(2) . 2_565
O39 Fe1 K6 83.2(3) . 2
O40 Fe1 K6 130.1(3) . 2
O43 Fe1 K6 141.0(3) . 2
O41 Fe1 K6 52.2(3) . 2
O42 Fe1 K6 44.8(3) . 2
O58 Fe1 K6 94.2(3) . 2
K5 Fe1 K6 130.91(15) 2_565 2
O86 Fe2 O21 99.8(4) . .
O86 Fe2 O4 93.5(4) . .
O21 Fe2 O4 92.2(4) . .
O86 Fe2 O38 99.9(4) . .
O21 Fe2 O38 85.5(4) . .
O4 Fe2 O38 166.6(4) . .
O86 Fe2 O10 97.8(4) . .
O21 Fe2 O10 162.2(4) . .
O4 Fe2 O10 88.9(4) . .
O38 Fe2 O10 89.4(4) . .
O86 Fe2 O6 175.8(4) . .
O21 Fe2 O6 76.0(4) . .
O4 Fe2 O6 87.2(4) . .
O38 Fe2 O6 79.5(4) . .
O10 Fe2 O6 86.3(4) . .
O86 Fe2 K2 52.8(3) . 2_565
O21 Fe2 K2 148.1(3) . 2_565
O4 Fe2 K2 104.3(3) . 2_565
O38 Fe2 K2 84.2(3) . 2_565
O10 Fe2 K2 47.4(3) . 2_565
O6 Fe2 K2 131.0(3) . 2_565
O39 Fe3 O38 98.9(4) . .
O39 Fe3 O32 94.3(4) . .
O38 Fe3 O32 166.8(4) . .
O39 Fe3 O30 96.8(4) . .
O38 Fe3 O30 89.5(4) . .
O32 Fe3 O30 89.3(4) . .
O39 Fe3 O22 98.9(4) . .
O38 Fe3 O22 85.1(4) . .
O32 Fe3 O22 92.5(4) . .
O30 Fe3 O22 164.1(4) . .
O39 Fe3 O6 175.9(4) . .
O38 Fe3 O6 79.9(4) . .
O32 Fe3 O6 86.9(4) . .
O30 Fe3 O6 87.1(4) . .
O22 Fe3 O6 77.2(4) . .
O39 Fe3 K5 53.1(3) . 2_565
O38 Fe3 K5 82.8(3) . 2_565
O32 Fe3 K5 105.7(3) . 2_565
O30 Fe3 K5 46.4(3) . 2_565
O22 Fe3 K5 146.8(3) . 2_565
O6 Fe3 K5 130.3(2) . 2_565
O78 Fe4 O73 94.9(4) . .
O78 Fe4 O59 97.8(4) . .
O73 Fe4 O59 89.2(4) . .
O78 Fe4 O40 100.6(4) . .
O73 Fe4 O40 164.5(4) . .
O59 Fe4 O40 87.9(4) . .
O78 Fe4 O60 101.1(4) . .
O73 Fe4 O60 91.8(4) . .
O59 Fe4 O60 160.9(4) . .
O40 Fe4 O60 86.1(4) . .
O78 Fe4 O58 176.4(4) . .
O73 Fe4 O58 85.5(4) . .
O59 Fe4 O58 85.8(4) . .
O40 Fe4 O58 79.1(4) . .
O60 Fe4 O58 75.3(4) . .
O78 Fe4 K3 46.8(3) . 2_566
O73 Fe4 K3 48.9(3) . 2_566
O59 Fe4 K3 102.2(3) . 2_566
O40 Fe4 K3 146.5(3) . 2_566
O60 Fe4 K3 92.7(3) . 2_566
O58 Fe4 K3 133.0(3) . 2_566
O78 Fe4 K1 53.0(3) . 2_565
O73 Fe4 K1 104.3(3) . 2_565
O59 Fe4 K1 46.8(3) . 2_565
O40 Fe4 K1 84.6(3) . 2_565
O60 Fe4 K1 149.9(3) . 2_565
O58 Fe4 K1 130.4(3) . 2_565
K3 Fe4 K1 79.82(15) 2_566 2_565
O78 Fe4 K3' 45.9(4) . 2_566
O73 Fe4 K3' 50.3(4) . 2_566
O59 Fe4 K3' 86.6(5) . 2_566
O40 Fe4 K3' 144.6(4) . 2_566
O60 Fe4 K3' 108.5(5) . 2_566
O58 Fe4 K3' 135.3(4) . 2_566
K3 Fe4 K3' 15.8(3) 2_566 2_566
K1 Fe4 K3' 66.4(3) 2_565 2_566
O86 Fe5 O115 92.3(5) . .
O86 Fe5 O79 100.1(4) . .
O115 Fe5 O79 167.6(4) . .
O86 Fe5 O90 95.6(4) . .
O115 Fe5 O90 89.2(4) . .
O79 Fe5 O90 88.5(4) . .
O86 Fe5 O116 102.0(4) . .
O115 Fe5 O116 92.6(4) . .
O79 Fe5 O116 85.9(4) . .
O90 Fe5 O116 162.2(4) . .
O86 Fe5 O82 177.7(4) . .
O115 Fe5 O82 88.7(4) . .
O79 Fe5 O82 79.0(4) . .
O90 Fe5 O82 86.5(4) . .
O116 Fe5 O82 75.8(4) . .
O86 Fe5 K2 52.0(3) . 2_565
O115 Fe5 K2 103.5(3) . 2_565
O79 Fe5 K2 83.6(3) . 2_565
O90 Fe5 K2 46.0(3) . 2_565
O116 Fe5 K2 149.2(3) . 2_565
O82 Fe5 K2 129.8(2) . 2_565
O78 Fe6 O79 99.3(4) . .
O78 Fe6 O84 96.2(4) . .
O79 Fe6 O84 164.4(4) . .
O78 Fe6 O81 98.5(4) . .
O79 Fe6 O81 88.4(4) . .
O84 Fe6 O81 89.2(4) . .
O78 Fe6 O80 99.5(4) . .
O79 Fe6 O80 86.5(4) . .
O84 Fe6 O80 91.0(4) . .
O81 Fe6 O80 161.8(4) . .
O78 Fe6 O82 175.1(4) . .
O79 Fe6 O82 78.7(4) . .
O84 Fe6 O82 85.8(4) . .
O81 Fe6 O82 86.0(4) . .
O80 Fe6 O82 75.9(4) . .
O78 Fe6 K3 47.7(3) . 2_566
O79 Fe6 K3 146.1(3) . 2_566
O84 Fe6 K3 49.3(3) . 2_566
O81 Fe6 K3 102.6(3) . 2_566
O80 Fe6 K3 91.2(3) . 2_566
O82 Fe6 K3 133.4(3) . 2_566
O78 Fe6 K1 53.1(3) . 2_565
O79 Fe6 K1 84.2(3) . 2_565
O84 Fe6 K1 105.4(3) . 2_565
O81 Fe6 K1 47.4(3) . 2_565
O80 Fe6 K1 148.8(3) . 2_565
O82 Fe6 K1 130.7(3) . 2_565
K3 Fe6 K1 80.44(15) 2_566 2_565
O78 Fe6 K3' 46.3(4) . 2_566
O79 Fe6 K3' 144.0(5) . 2_566
O84 Fe6 K3' 51.2(5) . 2_566
O81 Fe6 K3' 87.0(4) . 2_566
O80 Fe6 K3' 107.2(5) . 2_566
O82 Fe6 K3' 136.5(4) . 2_566
K3 Fe6 K3' 15.9(3) 2_566 2_566
K1 Fe6 K3' 66.8(4) 2_565 2_566
O78 Fe6 K8 84.9(3) . .
O79 Fe6 K8 129.5(3) . .
O84 Fe6 K8 51.9(3) . .
O81 Fe6 K8 141.1(3) . .
O80 Fe6 K8 43.7(3) . .
O82 Fe6 K8 92.8(3) . .
K3 Fe6 K8 52.4(2) 2_566 .
K1 Fe6 K8 132.17(16) 2_565 .
K3' Fe6 K8 67.4(4) 2_566 .
O38 Fe7 O79 128.7(10) . .
O38 Fe7 Cl1 105.7(9) . .
O79 Fe7 Cl1 104.0(8) . .
O38 Fe7 O40 109.7(9) . .
O79 Fe7 O40 109.0(10) . .
Cl1 Fe7 O40 93.9(7) . .
O38 Fe7 Cl2 79.9(6) . .
O79 Fe7 Cl2 79.3(6) . .
Cl1 Fe7 Cl2 168.3(9) . .
O40 Fe7 Cl2 74.5(6) . .
O38 Fe7 K2 84.0(7) . 2_565
O79 Fe7 K2 83.4(6) . 2_565
Cl1 Fe7 K2 50.9(4) . 2_565
O40 Fe7 K2 144.8(6) . 2_565
Cl2 Fe7 K2 140.7(6) . 2_565
O19 K1 O59 120.4(3) . 2_565
O19 K1 O81 119.6(3) . 2_565
O59 K1 O81 120.0(3) 2_565 2_565
O19 K1 O407 81.1(3) . .
O59 K1 O407 66.6(3) 2_565 .
O81 K1 O407 121.4(3) 2_565 .
O19 K1 O408 80.0(3) . .
O59 K1 O408 123.3(4) 2_565 .
O81 K1 O408 65.6(3) 2_565 .
O407 K1 O408 65.8(4) . .
O19 K1 O78 168.7(3) . 2_565
O59 K1 O78 60.4(3) 2_565 2_565
O81 K1 O78 60.4(3) 2_565 2_565
O407 K1 O78 89.5(3) . 2_565
O408 K1 O78 90.4(3) . 2_565
O19 K1 Cl1 105.5(3) . 2_565
O59 K1 Cl1 82.9(2) 2_565 2_565
O81 K1 Cl1 84.1(2) 2_565 2_565
O407 K1 Cl1 147.0(3) . 2_565
O408 K1 Cl1 146.7(3) . 2_565
O78 K1 Cl1 85.8(2) 2_565 2_565
O19 K1 O85 74.2(3) . 2_565
O59 K1 O85 150.3(3) 2_565 2_565
O81 K1 O85 54.5(3) 2_565 2_565
O407 K1 O85 143.0(3) . 2_565
O408 K1 O85 82.9(3) . 2_565
O78 K1 O85 110.8(3) 2_565 2_565
Cl1 K1 O85 67.8(2) 2_565 2_565
O19 K1 O50 74.7(3) . 2_565
O59 K1 O50 54.1(3) 2_565 2_565
O81 K1 O50 151.1(3) 2_565 2_565
O407 K1 O50 84.1(3) . 2_565
O408 K1 O50 143.2(3) . 2_565
O78 K1 O50 110.8(3) 2_565 2_565
Cl1 K1 O50 67.3(2) 2_565 2_565
O85 K1 O50 114.5(3) 2_565 2_565
O19 K1 Fe6 151.3(2) . 2_565
O59 K1 Fe6 88.3(2) 2_565 2_565
O81 K1 Fe6 31.7(2) 2_565 2_565
O407 K1 Fe6 111.4(3) . 2_565
O408 K1 Fe6 82.0(3) . 2_565
O78 K1 Fe6 29.66(19) 2_565 2_565
Cl1 K1 Fe6 78.44(11) 2_565 2_565
O85 K1 Fe6 81.6(2) 2_565 2_565
O50 K1 Fe6 130.6(2) 2_565 2_565
O19 K1 Fe4 151.7(2) . 2_565
O59 K1 Fe4 31.3(2) 2_565 2_565
O81 K1 Fe4 88.6(2) 2_565 2_565
O407 K1 Fe4 82.0(2) . 2_565
O408 K1 Fe4 113.1(3) . 2_565
O78 K1 Fe4 30.04(19) 2_565 2_565
Cl1 K1 Fe4 77.68(10) 2_565 2_565
O85 K1 Fe4 130.5(2) 2_565 2_565
O50 K1 Fe4 81.03(19) 2_565 2_565
Fe6 K1 Fe4 56.92(7) 2_565 2_565
O19 K1 W1 96.6(2) . 2_565
O59 K1 W1 27.3(2) 2_565 2_565
O81 K1 W1 142.1(2) 2_565 2_565
O407 K1 W1 72.0(2) . 2_565
O408 K1 W1 137.7(3) . 2_565
O78 K1 W1 86.4(2) 2_565 2_565
Cl1 K1 W1 75.12(10) 2_565 2_565
O85 K1 W1 137.2(2) 2_565 2_565
O50 K1 W1 26.83(18) 2_565 2_565
Fe6 K1 W1 111.71(9) 2_565 2_565
Fe4 K1 W1 56.40(6) 2_565 2_565
O50 K2 O90 121.0(3) . 2_565
O50 K2 O10 119.9(3) . 2_565
O90 K2 O10 118.8(3) 2_565 2_565
O50 K2 O404 81.5(3) . .
O90 K2 O404 118.8(3) 2_565 .
O10 K2 O404 65.4(3) 2_565 .
O50 K2 O403 81.2(3) . .
O90 K2 O403 66.8(3) 2_565 .
O10 K2 O403 118.4(3) 2_565 .
O404 K2 O403 61.8(3) . .
O50 K2 Cl1 106.3(3) . 2_565
O90 K2 Cl1 84.2(2) 2_565 2_565
O10 K2 Cl1 84.6(2) 2_565 2_565
O404 K2 Cl1 148.1(3) . 2_565
O403 K2 Cl1 149.0(3) . 2_565
O50 K2 O86 167.9(3) . 2_565
O90 K2 O86 59.1(3) 2_565 2_565
O10 K2 O86 60.2(3) 2_565 2_565
O404 K2 O86 88.2(3) . 2_565
O403 K2 O86 88.4(3) . 2_565
Cl1 K2 O86 85.7(2) 2_565 2_565
O50 K2 O85 74.5(3) . 2_565
O90 K2 O85 55.3(3) 2_565 2_565
O10 K2 O85 153.0(3) 2_565 2_565
O404 K2 O85 141.6(3) . 2_565
O403 K2 O85 84.9(3) . 2_565
Cl1 K2 O85 68.9(2) 2_565 2_565
O86 K2 O85 110.9(3) 2_565 2_565
O50 K2 O19 74.6(3) . 2_565
O90 K2 O19 152.4(3) 2_565 2_565
O10 K2 O19 54.4(3) 2_565 2_565
O404 K2 O19 84.3(3) . 2_565
O403 K2 O19 140.8(3) . 2_565
Cl1 K2 O19 68.9(2) 2_565 2_565
O86 K2 O19 110.8(3) 2_565 2_565
O85 K2 O19 116.5(3) 2_565 2_565
O50 K2 W2 97.1(2) . 2_565
O90 K2 W2 27.90(19) 2_565 2_565
O10 K2 W2 142.1(2) 2_565 2_565
O404 K2 W2 134.3(2) . 2_565
O403 K2 W2 72.8(2) . 2_565
Cl1 K2 W2 76.37(11) 2_565 2_565
O86 K2 W2 85.6(2) 2_565 2_565
O85 K2 W2 27.51(19) 2_565 2_565
O19 K2 W2 139.7(2) 2_565 2_565
O50 K2 Fe2 151.2(2) . 2_565
O90 K2 Fe2 87.6(2) 2_565 2_565
O10 K2 Fe2 31.31(19) 2_565 2_565
O404 K2 Fe2 81.1(2) . 2_565
O403 K2 Fe2 110.1(2) . 2_565
Cl1 K2 Fe2 78.06(10) 2_565 2_565
O86 K2 Fe2 30.1(2) 2_565 2_565
O85 K2 Fe2 131.4(2) 2_565 2_565
O19 K2 Fe2 80.98(18) 2_565 2_565
W2 K2 Fe2 111.54(9) 2_565 2_565
O50 K2 W4 96.8(2) . 2_565
O90 K2 W4 141.2(2) 2_565 2_565
O10 K2 W4 27.29(19) 2_565 2_565
O404 K2 W4 72.0(2) . 2_565
O403 K2 W4 133.6(2) . 2_565
Cl1 K2 W4 76.35(10) 2_565 2_565
O86 K2 W4 85.9(2) 2_565 2_565
O85 K2 W4 139.5(2) 2_565 2_565
O19 K2 W4 27.16(17) 2_565 2_565
W2 K2 W4 151.95(10) 2_565 2_565
Fe2 K2 W4 55.90(6) 2_565 2_565
K3 K3' O451 173(2) . .
K3 K3' O72 85.0(14) . 2_566
O451 K3' O72 97.7(13) . 2_566
K3 K3' O94 82.7(15) . 2_566
O451 K3' O94 90.4(12) . 2_566
O72 K3' O94 127.7(8) 2_566 2_566
K3 K3' O78 69.2(12) . 2_566
O451 K3' O78 115.6(14) . 2_566
O72 K3' O78 111.5(7) 2_566 2_566
O94 K3' O78 110.9(8) 2_566 2_566
K3 K3' O96 56.7(12) . .
O451 K3' O96 117.9(13) . .
O72 K3' O96 69.6(6) 2_566 .
O94 K3' O96 61.3(5) 2_566 .
O78 K3' O96 125.7(9) 2_566 .
K3 K3' O73 65.8(12) . 2_566
O451 K3' O73 121.2(14) . 2_566
O72 K3' O73 55.2(5) 2_566 2_566
O94 K3' O73 148.4(10) 2_566 2_566
O78 K3' O73 56.3(5) 2_566 2_566
O96 K3' O73 100.8(7) . 2_566
K3 K3' O84 64.2(13) . 2_566
O451 K3' O84 113.2(13) . 2_566
O72 K3' O84 149.1(9) 2_566 2_566
O94 K3' O84 54.4(5) 2_566 2_566
O78 K3' O84 56.6(5) 2_566 2_566
O96 K3' O84 93.9(8) . 2_566
O73 K3' O84 105.8(7) 2_566 2_566
K3 K3' O407 140.7(16) . 1_556
O451 K3' O407 46.5(11) . 1_556
O72 K3' O407 82.2(7) 2_566 1_556
O94 K3' O407 133.4(8) 2_566 1_556
O78 K3' O407 81.4(6) 2_566 1_556
O96 K3' O407 146.1(8) . 1_556
O73 K3' O407 76.5(6) 2_566 1_556
O84 K3' O407 119.6(7) 2_566 1_556
K3 K3' W8 78.1(13) . 2_566
O451 K3' W8 107.3(13) . 2_566
O72 K3' W8 26.7(3) 2_566 2_566
O94 K3' W8 148.7(8) 2_566 2_566
O78 K3' W8 85.0(5) 2_566 2_566
O96 K3' W8 87.5(6) . 2_566
O73 K3' W8 29.0(3) 2_566 2_566
O84 K3' W8 132.9(7) 2_566 2_566
O407 K3' W8 73.9(5) 1_556 2_566
K3 K3' W14 76.0(14) . 2_566
O451 K3' W14 98.6(12) . 2_566
O72 K3' W14 149.1(9) 2_566 2_566
O94 K3' W14 26.7(3) 2_566 2_566
O78 K3' W14 84.5(6) 2_566 2_566
O96 K3' W14 79.6(6) . 2_566
O73 K3' W14 132.3(7) 2_566 2_566
O84 K3' W14 28.3(3) 2_566 2_566
O407 K3' W14 127.5(7) 1_556 2_566
W8 K3' W14 154.1(7) 2_566 2_566
K3 K3' Fe6 67.8(12) . 2_566
O451 K3' Fe6 113.7(13) . 2_566
O72 K3' Fe6 135.9(7) 2_566 2_566
O94 K3' Fe6 84.0(6) 2_566 2_566
O78 K3' Fe6 27.2(3) 2_566 2_566
O96 K3' Fe6 116.1(8) . 2_566
O73 K3' Fe6 81.6(5) 2_566 2_566
O84 K3' Fe6 30.0(3) 2_566 2_566
O407 K3' Fe6 97.1(6) 1_556 2_566
W8 K3' Fe6 110.6(5) 2_566 2_566
W14 K3' Fe6 57.5(3) 2_566 2_566
K3' K3 O96 103.1(13) . .
K3' K3 O78 89.4(13) . 2_566
O96 K3 O78 166.9(5) . 2_566
K3' K3 O84 95.4(14) . 2_566
O96 K3 O84 111.9(4) . 2_566
O78 K3 O84 62.1(3) 2_566 2_566
K3' K3 O73 93.7(14) . 2_566
O96 K3 O73 120.7(4) . 2_566
O78 K3 O73 61.5(3) 2_566 2_566
O84 K3 O73 122.6(4) 2_566 2_566
K3' K3 O451 4.5(14) . .
O96 K3 O451 99.8(7) . .
O78 K3 O451 92.4(6) 2_566 .
O84 K3 O451 93.9(7) 2_566 .
O73 K3 O451 98.1(6) 2_566 .
K3' K3 O72 73.4(13) . 2_566
O96 K3 O72 74.2(4) . 2_566
O78 K3 O72 113.9(4) 2_566 2_566
O84 K3 O72 168.4(5) 2_566 2_566
O73 K3 O72 57.0(3) 2_566 2_566
O451 K3 O72 75.1(6) . 2_566
K3' K3 O94 76.4(13) . 2_566
O96 K3 O94 65.4(4) . 2_566
O78 K3 O94 114.8(4) 2_566 2_566
O84 K3 O94 56.7(3) 2_566 2_566
O73 K3 O94 169.7(4) 2_566 2_566
O451 K3 O94 72.1(6) . 2_566
O72 K3 O94 121.3(4) 2_566 2_566
K3' K3 O410 154.0(14) . 2_566
O96 K3 O410 84.0(4) . 2_566
O78 K3 O410 86.5(4) 2_566 2_566
O84 K3 O410 105.1(4) 2_566 2_566
O73 K3 O410 61.9(3) 2_566 2_566
O451 K3 O410 157.7(7) . 2_566
O72 K3 O410 85.0(4) 2_566 2_566
O94 K3 O410 128.3(4) 2_566 2_566
K3' K3 K8 154.6(14) . 2_566
O96 K3 K8 80.4(4) . 2_566
O78 K3 K8 86.6(3) 2_566 2_566
O84 K3 K8 60.7(3) 2_566 2_566
O73 K3 K8 106.2(3) 2_566 2_566
O451 K3 K8 151.6(6) . 2_566
O72 K3 K8 130.9(4) 2_566 2_566
O94 K3 K8 82.6(3) 2_566 2_566
O410 K3 K8 50.7(3) 2_566 2_566
K3' K3 W8 85.0(13) . 2_566
O96 K3 W8 95.9(3) . 2_566
O78 K3 W8 89.1(3) 2_566 2_566
O84 K3 W8 151.1(3) 2_566 2_566
O73 K3 W8 29.1(2) 2_566 2_566
O451 K3 W8 88.3(6) . 2_566
O72 K3 W8 28.1(2) 2_566 2_566
O94 K3 W8 149.1(3) 2_566 2_566
O410 K3 W8 69.4(3) 2_566 2_566
K8 K3 W8 120.0(3) 2_566 2_566
K3' K3 W14 87.3(13) . 2_566
O96 K3 W14 87.3(3) . 2_566
O78 K3 W14 89.4(3) 2_566 2_566
O84 K3 W14 28.6(2) 2_566 2_566
O73 K3 W14 150.8(3) 2_566 2_566
O451 K3 W14 84.0(6) . 2_566
O72 K3 W14 148.9(3) 2_566 2_566
O94 K3 W14 28.2(2) 2_566 2_566
O410 K3 W14 118.3(3) 2_566 2_566
K8 K3 W14 67.6(2) 2_566 2_566
W8 K3 W14 172.1(3) 2_566 2_566
O438 K4 O437 122.1(8) . .
O438 K4 O35 75.9(6) . .
O437 K4 O35 78.5(5) . .
O438 K4 O402 154.7(6) . 2_455
O437 K4 O402 77.8(6) . 2_455
O35 K4 O402 126.8(4) . 2_455
O438 K4 O65 77.6(6) . 2
O437 K4 O65 136.9(6) . 2
O35 K4 O65 144.1(4) . 2
O402 K4 O65 77.0(3) 2_455 2
O438 K4 O51 116.9(6) . 2
O437 K4 O51 95.4(6) . 2
O35 K4 O51 63.4(3) . 2
O402 K4 O51 72.3(3) 2_455 2
O65 K4 O51 109.4(3) 2 2
O438 K4 O465 64.9(11) . 2_455
O437 K4 O465 59.2(11) . 2_455
O35 K4 O465 77.3(9) . 2_455
O402 K4 O465 126.0(9) 2_455 2_455
O65 K4 O465 112.3(9) 2 2_455
O51 K4 O465 137.3(9) 2 2_455
O438 K4 O111 91.0(6) . 2_455
O437 K4 O111 79.6(6) . 2_455
O35 K4 O111 142.7(4) . 2_455
O402 K4 O111 76.6(3) 2_455 2_455
O65 K4 O111 60.9(3) 2 2_455
O51 K4 O111 148.8(3) 2 2_455
O465 K4 O111 65.6(9) 2_455 2_455
O438 K4 O64 96.0(7) . 2
O437 K4 O64 140.7(6) . 2
O35 K4 O64 104.4(3) . 2
O402 K4 O64 69.3(3) 2_455 2
O65 K4 O64 55.0(3) 2 2
O51 K4 O64 54.9(3) 2 2
O465 K4 O64 160.2(10) 2_455 2
O111 K4 O64 111.8(3) 2_455 2
O438 K4 W11 87.6(6) . 2
O437 K4 W11 145.8(5) . 2
O35 K4 W11 129.5(3) . 2
O402 K4 W11 69.4(3) 2_455 2
O65 K4 W11 25.5(2) 2 2
O51 K4 W11 83.9(2) 2 2
O465 K4 W11 136.9(9) 2_455 2
O111 K4 W11 83.6(2) 2_455 2
O64 K4 W11 29.67(19) 2 2
O438 K4 W3 110.8(6) . 2
O437 K4 W3 116.4(6) . 2
O35 K4 W3 83.0(2) . 2
O402 K4 W3 66.7(2) 2_455 2
O65 K4 W3 84.2(2) 2 2
O51 K4 W3 25.2(2) 2 2
O465 K4 W3 160.2(9) 2_455 2
O111 K4 W3 134.1(3) 2_455 2
O64 K4 W3 29.78(19) 2 2
W11 K4 W3 58.76(8) 2 2
O438 K4 K12 97.1(8) . .
O437 K4 K12 33.7(7) . .
O35 K4 K12 46.7(5) . .
O402 K4 K12 107.0(5) 2_455 .
O65 K4 K12 162.0(5) 2 .
O51 K4 K12 88.4(5) 2 .
O465 K4 K12 50.8(10) 2_455 .
O111 K4 K12 102.5(5) 2_455 .
O64 K4 K12 143.0(5) 2 .
W11 K4 K12 172.2(5) 2 .
W3 K4 K12 113.6(5) 2 .
O85 K5 O30 121.3(3) . 2_565
O85 K5 O43 119.6(3) . 2_565
O30 K5 O43 118.8(3) 2_565 2_565
O85 K5 O412 82.2(3) . .
O30 K5 O412 65.1(3) 2_565 .
O43 K5 O412 119.0(3) 2_565 .
O85 K5 O409 80.8(3) . .
O30 K5 O409 118.8(3) 2_565 .
O43 K5 O409 65.8(3) 2_565 .
O412 K5 O409 63.0(3) . .
O85 K5 Cl1 106.8(3) . 2_565
O30 K5 Cl1 85.1(2) 2_565 2_565
O43 K5 Cl1 83.4(2) 2_565 2_565
O412 K5 Cl1 148.5(3) . 2_565
O409 K5 Cl1 147.2(3) . 2_565
O85 K5 O39 166.8(3) . 2_565
O30 K5 O39 60.1(3) 2_565 2_565
O43 K5 O39 59.3(3) 2_565 2_565
O412 K5 O39 87.3(3) . 2_565
O409 K5 O39 87.3(3) . 2_565
Cl1 K5 O39 86.3(2) 2_565 2_565
O85 K5 O19 75.4(3) . 2_565
O30 K5 O19 55.0(3) 2_565 2_565
O43 K5 O19 152.5(3) 2_565 2_565
O412 K5 O19 84.2(3) . 2_565
O409 K5 O19 141.7(3) . 2_565
Cl1 K5 O19 69.7(2) 2_565 2_565
O39 K5 O19 111.6(3) 2_565 2_565
O85 K5 O50 74.4(3) . 2_565
O30 K5 O50 152.5(3) 2_565 2_565
O43 K5 O50 54.3(3) 2_565 2_565
O412 K5 O50 142.3(3) . 2_565
O409 K5 O50 84.2(3) . 2_565
Cl1 K5 O50 68.1(2) 2_565 2_565
O39 K5 O50 110.3(3) 2_565 2_565
O19 K5 O50 116.7(3) 2_565 2_565
O85 K5 W4 98.0(3) . 2_565
O30 K5 W4 27.8(2) 2_565 2_565
O43 K5 W4 141.3(2) 2_565 2_565
O412 K5 W4 72.2(3) . 2_565
O409 K5 W4 134.9(3) . 2_565
Cl1 K5 W4 76.67(11) 2_565 2_565
O39 K5 W4 86.32(19) 2_565 2_565
O19 K5 W4 27.30(17) 2_565 2_565
O50 K5 W4 139.3(2) 2_565 2_565
O85 K5 W1 96.1(3) . 2_565
O30 K5 W1 141.5(2) 2_565 2_565
O43 K5 W1 27.61(19) 2_565 2_565
O412 K5 W1 134.9(3) . 2_565
O409 K5 W1 72.2(2) . 2_565
Cl1 K5 W1 75.22(11) 2_565 2_565
O39 K5 W1 85.56(19) 2_565 2_565
O19 K5 W1 139.3(2) 2_565 2_565
O50 K5 W1 26.76(18) 2_565 2_565
W4 K5 W1 151.16(11) 2_565 2_565
O85 K5 Fe3 152.2(3) . 2_565
O30 K5 Fe3 30.9(2) 2_565 2_565
O43 K5 Fe3 88.0(2) 2_565 2_565
O412 K5 Fe3 80.7(2) . 2_565
O409 K5 Fe3 110.1(2) . 2_565
Cl1 K5 Fe3 78.26(11) 2_565 2_565
O39 K5 Fe3 30.59(18) 2_565 2_565
O19 K5 Fe3 81.24(19) 2_565 2_565
O50 K5 Fe3 130.8(2) 2_565 2_565
W4 K5 Fe3 55.81(6) 2_565 2_565
W1 K5 Fe3 111.45(9) 2_565 2_565
O457 K6 O46 130.6(16) . .
O457 K6 O401 42.1(16) . .
O46 K6 O401 88.5(4) . .
O457 K6 O42 53.7(16) . 2
O46 K6 O42 168.9(4) . 2
O401 K6 O42 95.3(4) . 2
O457 K6 O56 107.6(16) . 2
O46 K6 O56 121.7(4) . 2
O401 K6 O56 149.5(4) . 2
O42 K6 O56 55.9(3) 2 2
O457 K6 O46 142.8(16) . 2
O46 K6 O46 76.6(4) . 2
O401 K6 O46 149.1(5) . 2
O42 K6 O46 95.0(3) 2 2
O56 K6 O46 54.4(3) 2 2
O457 K6 O41 90.1(16) . 2
O46 K6 O41 111.3(4) . 2
O401 K6 O41 110.3(4) . 2
O42 K6 O41 57.6(3) 2 2
O56 K6 O41 65.1(3) 2 2
O46 K6 O41 53.4(3) 2 2
O457 K6 O426 38.7(17) . 2
O46 K6 O426 130.2(5) . 2
O401 K6 O426 61.7(5) . 2
O42 K6 O426 60.3(4) 2 2
O56 K6 O426 92.2(5) 2 2
O46 K6 O426 146.6(5) 2 2
O41 K6 O426 116.1(4) 2 2
O457 K6 O405 73.9(17) . .
O46 K6 O405 85.5(4) . .
O401 K6 O405 66.0(4) . .
O42 K6 O405 86.5(4) 2 .
O56 K6 O405 116.4(4) 2 .
O46 K6 O405 85.7(4) 2 .
O41 K6 O405 51.3(3) 2 .
O426 K6 O405 112.6(5) 2 .
O457 K6 W5 134.7(16) . 2
O46 K6 W5 94.5(3) . 2
O401 K6 W5 175.7(3) . 2
O42 K6 W5 81.2(3) 2 2
O56 K6 W5 28.1(2) 2 2
O46 K6 W5 30.0(2) 2 2
O41 K6 W5 65.7(2) 2 2
O426 K6 W5 118.0(4) 2 2
O405 K6 W5 111.2(3) . 2
O457 K6 W19 76.1(16) . 2
O46 K6 W19 152.9(4) . 2
O401 K6 W19 117.9(3) . 2
O42 K6 W19 27.6(2) 2 2
O56 K6 W19 31.6(2) 2 2
O46 K6 W19 82.2(3) 2 2
O41 K6 W19 67.0(2) 2 2
O426 K6 W19 65.6(4) 2 2
O405 K6 W19 109.7(3) . 2
W5 K6 W19 59.51(12) 2 2
O457 K6 W13 129.9(16) . .
O46 K6 W13 28.7(2) . .
O401 K6 W13 93.3(3) . .
O42 K6 W13 160.3(4) 2 .
O56 K6 W13 111.3(3) 2 .
O46 K6 W13 86.5(3) 2 .
O41 K6 W13 134.6(3) 2 .
O426 K6 W13 109.2(4) 2 .
O405 K6 W13 113.3(3) . .
W5 K6 W13 90.78(18) 2 .
W19 K6 W13 134.5(3) 2 .
O48 K7 O109 83.8(4) . 2_565
O48 K7 O434 141.5(6) . .
O109 K7 O434 95.4(6) 2_565 .
O48 K7 O1 121.4(4) . 1_655
O109 K7 O1 142.7(4) 2_565 1_655
O434 K7 O1 81.2(6) . 1_655
O48 K7 O433 67.0(5) . .
O109 K7 O433 105.1(5) 2_565 .
O434 K7 O433 147.5(7) . .
O1 K7 O433 67.2(4) 1_655 .
O48 K7 O421 82.6(4) . 1_655
O109 K7 O421 143.9(5) 2_565 1_655
O434 K7 O421 75.7(6) . 1_655
O1 K7 O421 71.5(4) 1_655 1_655
O433 K7 O421 99.9(5) . 1_655
O48 K7 O419 68.9(4) . .
O109 K7 O419 65.2(4) 2_565 .
O434 K7 O419 75.9(6) . .
O1 K7 O419 146.0(5) 1_655 .
O433 K7 O419 135.7(5) . .
O421 K7 O419 78.7(5) 1_655 .
O48 K7 O422 114.1(5) . 2_565
O109 K7 O422 82.4(4) 2_565 2_565
O434 K7 O422 103.8(6) . 2_565
O1 K7 O422 62.8(4) 1_655 2_565
O433 K7 O422 55.7(5) . 2_565
O421 K7 O422 133.5(5) 1_655 2_565
O419 K7 O422 147.3(5) . 2_565
O410 K8 O95 88.4(4) . 2_566
O410 K8 O80 93.9(4) . .
O95 K8 O80 167.5(5) 2_566 .
O410 K8 O91 149.0(5) . .
O95 K8 O91 122.5(4) 2_566 .
O80 K8 O91 55.6(3) . .
O410 K8 O95 144.1(5) . .
O95 K8 O95 77.4(4) 2_566 .
O80 K8 O95 93.8(4) . .
O91 K8 O95 54.3(3) . .
O410 K8 O440 115.8(6) . 2_566
O95 K8 O440 100.8(6) 2_566 2_566
O80 K8 O440 89.2(6) . 2_566
O91 K8 O440 63.8(6) . 2_566
O95 K8 O440 99.3(6) . 2_566
O410 K8 O84 104.7(4) . .
O95 K8 O84 111.3(4) 2_566 .
O80 K8 O84 56.2(3) . .
O91 K8 O84 65.0(3) . .
O95 K8 O84 53.1(3) . .
O440 K8 O84 128.4(6) 2_566 .
O410 K8 O427 62.1(6) . .
O95 K8 O427 126.4(6) 2_566 .
O80 K8 O427 64.9(5) . .
O91 K8 O427 96.1(6) . .
O95 K8 O427 150.4(6) . .
O440 K8 O427 62.0(7) 2_566 .
O84 K8 O427 118.6(6) . .
O410 K8 K3 60.3(4) . 2_566
O95 K8 K3 86.3(3) 2_566 2_566
O80 K8 K3 84.3(3) . 2_566
O91 K8 K3 115.4(4) . 2_566
O95 K8 K3 85.7(3) . 2_566
O440 K8 K3 172.1(6) 2_566 2_566
O84 K8 K3 50.5(3) . 2_566
O427 K8 K3 110.9(6) . 2_566
O410 K8 O94 115.0(4) . 2_566
O95 K8 O94 52.8(3) 2_566 2_566
O80 K8 O94 135.4(4) . 2_566
O91 K8 O94 88.3(4) . 2_566
O95 K8 O94 82.2(3) . 2_566
O440 K8 O94 48.5(6) 2_566 2_566
O84 K8 O94 135.2(4) . 2_566
O427 K8 O94 98.4(6) . 2_566
K3 K8 O94 138.9(3) 2_566 2_566
O410 K8 W27 117.7(4) . .
O95 K8 W27 153.7(4) 2_566 .
O80 K8 W27 27.7(2) . .
O91 K8 W27 31.5(2) . .
O95 K8 W27 81.8(3) . .
O440 K8 W27 66.9(5) 2_566 .
O84 K8 W27 66.5(2) . .
O427 K8 W27 69.9(5) . .
K3 K8 W27 108.1(3) 2_566 .
O94 K8 W27 108.8(3) 2_566 .
O410 K8 W21 170.8(4) . .
O95 K8 W21 94.9(3) 2_566 .
O80 K8 W21 81.0(3) . .
O91 K8 W21 28.3(2) . .
O95 K8 W21 30.1(2) . .
O440 K8 W21 72.1(5) 2_566 .
O84 K8 W21 66.1(2) . .
O427 K8 W21 121.6(6) . .
K3 K8 W21 111.2(3) 2_566 .
O94 K8 W21 73.6(2) 2_566 .
W27 K8 W21 59.69(13) . .
O464 K9 O69 82.1(13) 2 .
O464 K9 O463 89.0(17) 2 .
O69 K9 O463 69.1(14) . .
O464 K9 O100 100.5(13) 2 2_566
O69 K9 O100 65.0(4) . 2_566
O463 K9 O100 131.1(14) . 2_566
O464 K9 O423 77.0(13) 2 2_566
O69 K9 O423 128.0(5) . 2_566
O463 K9 O423 154.8(14) . 2_566
O100 K9 O423 72.8(5) 2_566 2_566
O464 K9 O105 129.8(13) 2 2_566
O69 K9 O105 146.7(5) . 2_566
O463 K9 O105 98.4(13) . 2_566
O100 K9 O105 110.5(4) 2_566 2_566
O423 K9 O105 75.9(4) 2_566 2_566
O464 K9 O473 119.9(16) 2 .
O69 K9 O473 75.9(10) . .
O463 K9 O473 31.0(14) . .
O100 K9 O473 118.1(10) 2_566 .
O423 K9 O473 154.5(11) 2_566 .
O105 K9 O473 78.6(10) 2_566 .
O464 K9 O104 143.1(13) 2 2_566
O69 K9 O104 107.0(4) . 2_566
O463 K9 O104 127.9(13) . 2_566
O100 K9 O104 55.8(3) 2_566 2_566
O423 K9 O104 69.3(4) 2_566 2_566
O105 K9 O104 55.4(3) 2_566 2_566
O473 K9 O104 96.9(10) . 2_566
O464 K9 W9 121.1(13) 2 2_566
O69 K9 W9 85.1(3) . 2_566
O463 K9 W9 137.6(13) . 2_566
O100 K9 W9 25.8(2) 2_566 2_566
O423 K9 W9 67.0(4) 2_566 2_566
O105 K9 W9 84.8(3) 2_566 2_566
O473 K9 W9 111.8(10) . 2_566
O104 K9 W9 30.0(2) 2_566 2_566
O464 K9 W28 142.0(13) 2 2_566
O69 K9 W28 132.4(4) . 2_566
O463 K9 W28 115.6(13) . 2_566
O100 K9 W28 85.1(3) 2_566 2_566
O423 K9 W28 68.9(4) 2_566 2_566
O105 K9 W28 25.5(2) 2_566 2_566
O473 K9 W28 88.3(9) . 2_566
O104 K9 W28 30.1(2) 2_566 2_566
W9 K9 W28 59.37(12) 2_566 2_566
O18 K10 O77 83.5(4) 2_565 .
O18 K10 O424 73.9(5) 2_565 .
O77 K10 O424 106.2(6) . .
O18 K10 O431 143.6(6) 2_565 1_655
O77 K10 O431 69.2(6) . 1_655
O424 K10 O431 135.7(8) . 1_655
O18 K10 O468 92.7(13) 2_565 1_655
O77 K10 O468 60.7(12) . 1_655
O424 K10 O468 51.8(12) . 1_655
O431 K10 O468 94.3(12) 1_655 1_655
O18 K10 O105 138.8(4) 2_565 1_655
O77 K10 O105 125.2(5) . 1_655
O424 K10 O105 70.0(6) . 1_655
O431 K10 O105 77.6(6) 1_655 1_655
O468 K10 O105 80.4(13) 1_655 1_655
O18 K10 O428 65.3(6) 2_565 .
O77 K10 O428 72.4(5) . .
O424 K10 O428 139.1(7) . .
O431 K10 O428 83.3(7) 1_655 .
O468 K10 O428 130.3(13) 1_655 .
O105 K10 O428 145.2(6) 1_655 .
O18 K10 W28 149.4(4) 2_565 1_655
O77 K10 W28 105.9(3) . 1_655
O424 K10 W28 75.5(5) . 1_655
O431 K10 W28 64.7(5) 1_655 1_655
O468 K10 W28 68.6(13) 1_655 1_655
O105 K10 W28 19.4(2) 1_655 1_655
O428 K10 W28 145.2(5) . 1_655
K11' K11 K11' 179.995(18) 2_455 .
K11' K11 O458 160.6(16) 2_455 .
K11' K11 O458 19.4(16) . .
K11' K11 O458 19.4(16) 2_455 2_455
K11' K11 O458 160.6(16) . 2_455
O458 K11 O458 180.0(10) . 2_455
K11' K11 O20 93.5(14) 2_455 .
K11' K11 O20 86.5(14) . .
O458 K11 O20 101.5(6) . .
O458 K11 O20 78.5(6) 2_455 .
K11' K11 O20 86.5(14) 2_455 2_455
K11' K11 O20 93.5(14) . 2_455
O458 K11 O20 78.5(6) . 2_455
O458 K11 O20 101.5(6) 2_455 2_455
O20 K11 O20 180.0 . 2_455
K11' K11 O11 82.3(14) 2_455 2_455
K11' K11 O11 97.7(14) . 2_455
O458 K11 O11 100.0(6) . 2_455
O458 K11 O11 80.0(6) 2_455 2_455
O20 K11 O11 121.0(3) . 2_455
O20 K11 O11 59.0(3) 2_455 2_455
K11' K11 O11 97.7(14) 2_455 .
K11' K11 O11 82.3(14) . .
O458 K11 O11 80.0(6) . .
O458 K11 O11 100.0(6) 2_455 .
O20 K11 O11 59.0(3) . .
O20 K11 O11 121.0(3) 2_455 .
O11 K11 O11 180.0 2_455 .
K11' K11 O12 89.6(14) 2_455 .
K11' K11 O12 90.4(14) . .
O458 K11 O12 73.2(6) . .
O458 K11 O12 106.8(6) 2_455 .
O20 K11 O12 114.2(3) . .
O20 K11 O12 65.8(3) 2_455 .
O11 K11 O12 124.5(3) 2_455 .
O11 K11 O12 55.5(3) . .
K11' K11 O12 90.4(14) 2_455 2_455
K11' K11 O12 89.6(14) . 2_455
O458 K11 O12 106.8(6) . 2_455
O458 K11 O12 73.2(6) 2_455 2_455
O20 K11 O12 65.8(3) . 2_455
O20 K11 O12 114.2(3) 2_455 2_455
O11 K11 O12 55.5(3) 2_455 2_455
O11 K11 O12 124.5(3) . 2_455
O12 K11 O12 180.0 . 2_455
K11' K11 K12 37.1(16) 2_455 .
K11' K11 K12 142.9(16) . .
O458 K11 K12 123.5(9) . .
O458 K11 K12 56.5(9) 2_455 .
O20 K11 K12 121.3(7) . .
O20 K11 K12 58.7(7) 2_455 .
O11 K11 K12 88.5(6) 2_455 .
O11 K11 K12 91.5(6) . .
O12 K11 K12 57.1(7) . .
O12 K11 K12 122.9(7) 2_455 .
K11' K11 K12 142.9(16) 2_455 2_455
K11' K11 K12 37.1(16) . 2_455
O458 K11 K12 56.5(9) . 2_455
O458 K11 K12 123.5(9) 2_455 2_455
O20 K11 K12 58.7(7) . 2_455
O20 K11 K12 121.3(7) 2_455 2_455
O11 K11 K12 91.5(6) 2_455 2_455
O11 K11 K12 88.5(6) . 2_455
O12 K11 K12 122.9(7) . 2_455
O12 K11 K12 57.1(7) 2_455 2_455
K12 K11 K12 180.0 . 2_455
K11 K11' K11' 0.003(9) . 2_455
K11 K11' O458 155(2) . .
K11' K11' O458 155(2) 2_455 .
K11 K11' O20 79.7(14) . .
K11' K11' O20 79.7(14) 2_455 .
O458 K11' O20 119.4(10) . .
K11 K11' O20 73.0(13) . 2_455
K11' K11' O20 73.0(13) 2_455 2_455
O458 K11' O20 86.8(10) . 2_455
O20 K11' O20 152.7(7) . 2_455
K11 K11' O11 84.5(14) . .
K11' K11' O11 84.5(14) 2_455 .
O458 K11' O11 91.5(10) . .
O20 K11' O11 58.7(4) . .
O20 K11' O11 117.4(6) 2_455 .
K11 K11' K12 135.1(19) . 2_455
K11' K11' K12 135.1(19) 2_455 2_455
O458 K11' K12 70.3(12) . 2_455
O20 K11' K12 65.5(9) . 2_455
O20 K11' K12 137.2(10) 2_455 2_455
O11 K11' K12 99.4(9) . 2_455
K11 K11' O12 77.7(14) . 2_455
K11' K11' O12 77.7(14) 2_455 2_455
O458 K11' O12 124.5(11) . 2_455
O20 K11' O12 64.4(5) . 2_455
O20 K11' O12 108.8(6) 2_455 2_455
O11 K11' O12 122.4(6) . 2_455
K12 K11' O12 62.4(8) 2_455 2_455
K11 K11' O12 76.9(14) . .
K11' K11' O12 76.9(14) 2_455 .
O458 K11' O12 80.2(10) . .
O20 K11' O12 110.7(6) . .
O20 K11' O12 63.3(4) 2_455 .
O11 K11' O12 54.8(4) . .
K12 K11' O12 140.5(10) 2_455 .
O12 K11' O12 154.7(7) 2_455 .
K11 K11' O11 69.8(13) . 2_455
K11' K11' O11 69.8(13) 2_455 2_455
O458 K11' O11 111.6(10) . 2_455
O20 K11' O11 114.3(6) . 2_455
O20 K11' O11 55.9(4) 2_455 2_455
O11 K11' O11 154.3(7) . 2_455
K12 K11' O11 98.9(9) 2_455 2_455
O12 K11' O11 53.3(4) 2_455 2_455
O12 K11' O11 116.4(6) . 2_455
K11 K11' O453 122.8(17) . 1_455
K11' K11' O453 122.8(17) 2_455 1_455
O458 K11' O453 33.7(9) . 1_455
O20 K11' O453 150.4(8) . 1_455
O20 K11' O453 53.6(6) 2_455 1_455
O11 K11' O453 101.4(8) . 1_455
K12 K11' O453 100.5(11) 2_455 1_455
O12 K11' O453 134.2(8) 2_455 1_455
O12 K11' O453 62.7(7) . 1_455
O11 K11' O453 92.9(7) 2_455 1_455
K11 K11' O458 15.6(13) . 2_455
K11' K11' O458 15.6(13) 2_455 2_455
O458 K11' O458 170.1(8) . 2_455
O20 K11' O458 67.8(6) . 2_455
O20 K11' O458 85.3(7) 2_455 2_455
O11 K11' O458 86.8(7) . 2_455
K12 K11' O458 119.6(11) 2_455 2_455
O12 K11' O458 64.0(6) 2_455 2_455
O12 K11' O458 90.9(7) . 2_455
O11 K11' O458 68.4(6) 2_455 2_455
O453 K11' O458 137.4(9) 1_455 2_455
O437 K12 O432 115.0(14) . 2_455
O437 K12 K11' 114.0(15) . 2_455
O432 K12 K11' 116.6(14) 2_455 2_455
O437 K12 O458 74.9(12) . 2_455
O432 K12 O458 150.2(16) 2_455 2_455
K11' K12 O458 40.7(8) 2_455 2_455
O437 K12 O12 166.9(16) . .
O432 K12 O12 77.6(11) 2_455 .
K11' K12 O12 59.7(8) 2_455 .
O458 K12 O12 96.1(11) 2_455 .
O437 K12 O20 127.7(14) . 2_455
O432 K12 O20 64.5(10) 2_455 2_455
K11' K12 O20 54.3(8) 2_455 2_455
O458 K12 O20 87.0(11) 2_455 2_455
O12 K12 O20 59.8(7) . 2_455
O437 K12 O455 41.5(8) . 2_455
O432 K12 O455 105.5(12) 2_455 2_455
K11' K12 O455 86.7(11) 2_455 2_455
O458 K12 O455 62.0(10) 2_455 2_455
O12 K12 O455 141.8(14) . 2_455
O20 K12 O455 86.6(10) 2_455 2_455
O437 K12 O35 69.9(11) . .
O432 K12 O35 154.0(15) 2_455 .
K11' K12 O35 80.6(10) 2_455 .
O458 K12 O35 55.1(9) 2_455 .
O12 K12 O35 97.3(10) . .
O20 K12 O35 134.8(12) 2_455 .
O455 K12 O35 94.3(11) 2_455 .
O437 K12 O15 117.6(14) . .
O432 K12 O15 114.7(13) 2_455 .
K11' K12 O15 72.2(8) 2_455 .
O458 K12 O15 80.3(10) 2_455 .
O12 K12 O15 50.5(6) . .
O20 K12 O15 106.5(10) 2_455 .
O455 K12 O15 139.6(14) 2_455 .
O35 K12 O15 49.2(6) . .
O437 K12 K11 121.4(14) . .
O432 K12 K11 109.6(12) 2_455 .
K11' K12 K11 7.8(4) 2_455 .
O458 K12 K11 48.5(7) 2_455 .
O12 K12 K11 53.1(6) . .
O20 K12 K11 48.7(6) 2_455 .
O455 K12 K11 91.8(10) 2_455 .
O35 K12 K11 86.1(9) . .
O15 K12 K11 71.6(7) . .
O437 K12 K11' 126.8(14) . .
O432 K12 K11' 104.3(12) 2_455 .
K11' K12 K11' 13.5(6) 2_455 .
O458 K12 K11' 54.2(8) 2_455 .
O12 K12 K11' 48.4(6) . .
O20 K12 K11' 45.0(6) 2_455 .
O455 K12 K11' 95.5(10) 2_455 .
O35 K12 K11' 90.1(9) . .
O15 K12 K11' 71.4(7) . .
K11 K12 K11' 5.7(3) . .
O437 K12 W16 144.6(14) . .
O432 K12 W16 95.4(11) 2_455 .
K11' K12 W16 62.0(7) 2_455 .
O458 K12 W16 87.9(10) 2_455 .
O12 K12 W16 23.0(3) . .
O20 K12 W16 80.6(8) 2_455 .
O455 K12 W16 147.9(12) 2_455 .
O35 K12 W16 74.9(7) . .
O15 K12 W16 27.5(3) . .
K11 K12 W16 57.9(5) . .
K11' K12 W16 55.2(5) . .
W30 O1 K7 134.7(5) . 1_455
W30 O2 W16 120.5(5) . .
W10 O3 W30 146.2(5) . .
W30 O4 Fe2 154.2(6) . .
W29 O5 W30 119.1(5) . .
Si1 O6 Fe3 123.9(6) . .
Si1 O6 Fe2 123.7(5) . .
Fe3 O6 Fe2 91.0(3) . .
Si1 O6 W26 127.5(5) . .
Fe3 O6 W26 89.9(4) . .
Fe2 O6 W26 90.0(4) . .
Si1 O7 W30 123.3(5) . .
Si1 O7 W16 122.5(5) . .
W30 O7 W16 92.5(4) . .
Si1 O7 W29 125.3(5) . .
W30 O7 W29 92.0(4) . .
W16 O7 W29 92.0(3) . .
Si1 O8 W4 121.0(5) . .
Si1 O8 W12 125.5(5) . .
W4 O8 W12 93.6(3) . .
Si1 O8 W10 124.5(5) . .
W4 O8 W10 93.3(3) . .
W12 O8 W10 89.7(3) . .
Si1 O9 W20 123.0(5) . .
Si1 O9 W23 122.5(6) . .
W20 O9 W23 92.4(3) . .
Si1 O9 W22 126.0(5) . .
W20 O9 W22 91.6(4) . .
W23 O9 W22 92.0(3) . .
W4 O10 Fe2 136.6(5) . .
W4 O10 K2 106.8(4) . 2_565
Fe2 O10 K2 101.2(4) . 2_565
W16 O11 W26 154.6(6) . .
W16 O11 K11' 102.9(5) . .
W26 O11 K11' 96.3(5) . .
W16 O11 K11 99.7(4) . .
W26 O11 K11 95.2(4) . .
K11' O11 K11 13.2(4) . .
W16 O11 K11' 96.2(5) . 2_455
W26 O11 K11' 93.9(5) . 2_455
K11' O11 K11' 25.7(7) . 2_455
K11 O11 K11' 12.5(3) . 2_455
W16 O12 K11 100.5(5) . .
W16 O12 K11' 100.1(6) . 2_455
K11 O12 K11' 12.7(3) . 2_455
W16 O12 K11' 100.4(5) . .
K11 O12 K11' 12.6(3) . .
K11' O12 K11' 25.3(7) 2_455 .
W16 O12 K12 110.9(9) . .
K11 O12 K12 69.8(7) . .
K11' O12 K12 57.9(8) 2_455 .
K11' O12 K12 81.8(8) . .
W29 O13 W16 120.3(5) . .
W16 O15 W23 146.8(6) . .
W16 O15 K12 97.4(8) . .
W23 O15 K12 101.8(8) . .
W29 O16 W10 145.6(6) . .
W10 O17 W4 121.4(5) . .
W10 O18 K10 156.0(6) . 2_565
W4 O19 K1 142.8(5) . .
W4 O19 K5 97.0(4) . 2_565
K1 O19 K5 105.7(3) . 2_565
W4 O19 K2 95.6(4) . 2_565
K1 O19 K2 105.2(3) . 2_565
K5 O19 K2 107.1(3) 2_565 2_565
W26 O20 K11 108.6(5) . .
W26 O20 K11' 107.9(6) . .
K11 O20 K11' 13.8(4) . .
W26 O20 K11' 108.3(6) . 2_455
K11 O20 K11' 13.4(4) . 2_455
K11' O20 K11' 27.3(7) . 2_455
W26 O20 K12 118.7(8) . 2_455
K11 O20 K12 72.6(7) . 2_455
K11' O20 K12 60.3(8) . 2_455
K11' O20 K12 84.7(8) 2_455 2_455
W26 O21 Fe2 115.5(5) . .
W26 O22 Fe3 112.7(5) . .
W10 O23 W12 120.8(5) . .
W29 O24 W22 158.9(6) . .
W22 O26 W12 145.6(6) . .
W22 O27 W23 120.4(5) . .
W12 O29 W4 121.7(5) . .
W4 O30 Fe3 135.7(6) . .
W4 O30 K5 105.9(4) . 2_565
Fe3 O30 K5 102.7(4) . 2_565
W23 O31 W26 154.7(6) . .
W20 O32 Fe3 154.9(6) . .
W12 O33 W20 146.5(6) . .
W22 O34 W20 119.1(5) . .
W23 O35 K4 145.6(6) . .
W23 O35 K12 107.9(8) . .
K4 O35 K12 95.9(7) . .
W23 O36 W20 121.1(5) . .
Fe7 O38 Fe3 133.4(7) . .
Fe7 O38 Fe2 117.7(7) . .
Fe3 O38 Fe2 108.7(4) . .
Fe1 O39 Fe3 142.0(6) . .
Fe1 O39 K5 97.3(3) . 2_565
Fe3 O39 K5 96.3(4) . 2_565
Fe1 O40 Fe4 108.9(5) . .
Fe1 O40 Fe7 126.3(7) . .
Fe4 O40 Fe7 124.8(7) . .
W13 O41 Fe1 155.9(6) . .
W13 O41 K6 100.9(4) . 2
Fe1 O41 K6 97.6(4) . 2
W19 O42 Fe1 112.9(5) . .
W19 O42 K6 106.1(5) . 2
Fe1 O42 K6 105.6(4) . 2
W1 O43 Fe1 136.6(6) . .
W1 O43 K5 106.0(4) . 2_565
Fe1 O43 K5 103.1(4) . 2_565
W7 O45 W13 147.6(6) . .
W5 O46 W13 119.6(5) . .
W5 O46 K6 120.5(5) . .
W13 O46 K6 107.5(5) . .
W5 O46 K6 100.1(4) . 2
W13 O46 K6 102.3(4) . 2
K6 O46 K6 103.4(4) . 2
W3 O47 W13 118.2(5) . .
W7 O48 K7 163.3(6) . .
W7 O49 W1 120.9(5) . .
W1 O50 K2 142.6(6) . .
W1 O50 K5 97.4(4) . 2_565
K2 O50 K5 104.7(3) . 2_565
W1 O50 K1 95.6(4) . 2_565
K2 O50 K1 105.2(3) . 2_565
K5 O50 K1 108.7(3) 2_565 2_565
W3 O51 K4 106.8(4) . 2
W7 O52 W3 145.9(6) . .
W3 O53 W5 120.8(5) . .
Si3 O54 W13 124.5(5) . .
Si3 O54 W3 126.1(5) . .
W13 O54 W3 91.9(3) . .
Si3 O54 W5 121.5(5) . .
W13 O54 W5 92.1(3) . .
W3 O54 W5 91.2(3) . .
W5 O56 W19 155.7(6) . .
W5 O56 K6 103.5(4) . 2
W19 O56 K6 99.1(4) . 2
Si3 O58 Fe1 123.6(5) . .
Si3 O58 W19 128.0(5) . .
Fe1 O58 W19 89.9(3) . .
Si3 O58 Fe4 123.7(5) . .
Fe1 O58 Fe4 90.8(4) . .
W19 O58 Fe4 90.0(3) . .
W1 O59 Fe4 137.8(5) . .
W1 O59 K1 107.4(4) . 2_565
Fe4 O59 K1 101.9(4) . 2_565
W19 O60 Fe4 115.6(5) . .
Si3 O61 W1 120.8(5) . .
Si3 O61 W7 125.3(5) . .
W1 O61 W7 94.1(4) . .
Si3 O61 W15 124.7(5) . .
W1 O61 W15 93.4(3) . .
W7 O61 W15 89.7(3) . .
Si3 O62 W6 123.1(5) . .
Si3 O62 W11 126.8(5) . .
W6 O62 W11 92.0(3) . .
Si3 O62 W8 122.4(5) . .
W6 O62 W8 91.7(3) . .
W11 O62 W8 91.0(3) . .
W6 O63 W5 146.1(6) . .
W11 O64 W3 157.6(6) . .
W11 O64 K4 97.0(4) . 2
W3 O64 K4 98.0(4) . 2
W11 O65 K4 107.4(5) . 2
W11 O66 W15 145.2(6) . .
W11 O67 W6 120.8(5) . .
W11 O68 W8 117.7(5) . .
W6 O69 K9 144.8(6) . .
W15 O70 W7 120.5(5) . .
W8 O71 W6 120.7(5) . .
W8 O72 K3' 106.2(6) . 2_566
W8 O72 K3 99.1(5) . 2_566
K3' O72 K3 21.6(5) 2_566 2_566
W8 O73 Fe4 156.1(6) . .
W8 O73 K3 101.1(4) . 2_566
Fe4 O73 K3 99.1(4) . 2_566
W8 O73 K3' 94.5(6) . 2_566
Fe4 O73 K3' 100.1(6) . 2_566
K3 O73 K3' 20.5(4) 2_566 2_566
W15 O74 W8 147.5(6) . .
W6 O75 W19 154.7(6) . .
W15 O76 W1 120.5(4) . .
W15 O77 K10 157.6(6) . .
Fe6 O78 Fe4 143.7(6) . .
Fe6 O78 K3 102.4(4) . 2_566
Fe4 O78 K3 103.3(4) . 2_566
Fe6 O78 K3' 106.5(6) . 2_566
Fe4 O78 K3' 106.8(6) . 2_566
K3 O78 K3' 21.4(4) 2_566 2_566
Fe6 O78 K1 97.2(4) . 2_565
Fe4 O78 K1 97.0(4) . 2_565
K3 O78 K1 111.3(4) 2_566 2_565
K3' O78 K1 89.8(5) 2_566 2_565
Fe7 O79 Fe6 132.4(8) . .
Fe7 O79 Fe5 117.2(8) . .
Fe6 O79 Fe5 110.2(5) . .
W27 O80 Fe6 114.3(5) . .
W27 O80 K8 105.4(5) . .
Fe6 O80 K8 107.3(4) . .
W2 O81 Fe6 137.1(5) . .
W2 O81 K1 107.4(4) . 2_565
Fe6 O81 K1 100.9(4) . 2_565
Si2 O82 Fe5 122.9(5) . .
Si2 O82 Fe6 124.6(5) . .
Fe5 O82 Fe6 91.4(4) . .
Si2 O82 W27 127.1(5) . .
Fe5 O82 W27 90.3(3) . .
Fe6 O82 W27 90.1(3) . .
W14 O84 Fe6 155.2(6) . .
W14 O84 K3 103.1(5) . 2_566
Fe6 O84 K3 98.2(4) . 2_566
W14 O84 K3' 96.9(6) . 2_566
Fe6 O84 K3' 98.8(6) . 2_566
K3 O84 K3' 20.4(4) 2_566 2_566
W14 O84 K8 100.8(5) . .
Fe6 O84 K8 98.5(4) . .
K3 O84 K8 68.8(3) 2_566 .
K3' O84 K8 89.0(5) 2_566 .
W2 O85 K5 142.9(5) . .
W2 O85 K2 96.6(4) . 2_565
K5 O85 K2 105.9(4) . 2_565
W2 O85 K1 95.6(4) . 2_565
K5 O85 K1 104.5(4) . 2_565
K2 O85 K1 108.3(3) 2_565 2_565
Fe5 O86 Fe2 142.9(6) . .
Fe5 O86 K2 98.4(4) . 2_565
Fe2 O86 K2 97.1(4) . 2_565
Si2 O87 W2 121.0(5) . .
Si2 O87 W24 125.3(5) . .
W2 O87 W24 93.7(3) . .
Si2 O87 W18 124.3(5) . .
W2 O87 W18 93.5(3) . .
W24 O87 W18 89.9(3) . .
Si2 O88 W17 123.0(5) . .
Si2 O88 W25 123.9(5) . .
W17 O88 W25 91.9(3) . .
Si2 O88 W28 125.5(5) . .
W17 O88 W28 92.0(3) . .
W25 O88 W28 90.8(3) . .
Si2 O89 W14 123.5(5) . .
Si2 O89 W21 123.4(5) . .
W14 O89 W21 92.1(3) . .
Si2 O89 W9 125.8(5) . .
W14 O89 W9 90.9(3) . .
W21 O89 W9 91.3(3) . .
W2 O90 Fe5 136.8(6) . .
W2 O90 K2 105.6(4) . 2_565
Fe5 O90 K2 103.2(4) . 2_565
W21 O91 W27 155.1(6) . .
W21 O91 K8 103.8(5) . .
W27 O91 K8 99.5(4) . .
W24 O92 W14 147.9(6) . .
W17 O93 W27 155.0(6) . .
W14 O94 K3' 103.7(6) . 2_566
W14 O94 K3 97.0(4) . 2_566
K3' O94 K3 20.9(4) 2_566 2_566
W14 O94 K8 91.1(5) . 2_566
K3' O94 K8 132.8(6) 2_566 2_566
K3 O94 K8 114.3(4) 2_566 2_566
W21 O95 W14 120.9(5) . .
W21 O95 K8 120.6(5) . 2_566
W14 O95 K8 107.0(5) . 2_566
W21 O95 K8 98.9(4) . .
W14 O95 K8 103.1(4) . .
K8 O95 K8 102.6(4) 2_566 .
W21 O96 K3 138.7(6) . .
W21 O96 K3' 158.7(7) . .
K3 O96 K3' 20.2(4) . .
W9 O97 W21 120.3(6) . .
W17 O98 W21 145.6(6) . .
W9 O99 W14 119.2(5) . .
W9 O100 K9 106.4(5) . 2_566
W18 O102 W24 120.6(5) . .
W9 O103 W24 146.1(6) . .
W9 O104 W28 157.9(6) . .
W9 O104 K9 97.0(4) . 2_566
W28 O104 K9 97.2(4) . 2_566
W28 O105 K10 126.3(6) . 1_455
W28 O105 K9 106.5(5) . 2_566
K10 O105 K9 121.2(5) 1_455 2_566
W28 O106 W18 144.4(5) . .
W28 O107 W17 121.1(5) . .
W28 O108 W25 118.9(6) . .
W18 O109 K7 153.6(6) . 2_565
W18 O110 W2 120.8(5) . .
W17 O111 K4 126.0(5) . 2_455
W17 O112 W25 120.5(5) . .
W18 O114 W25 146.8(6) . .
W25 O115 Fe5 154.0(6) . .
W27 O116 Fe5 114.8(5) . .
W24 O117 W2 120.3(5) . .
O414 O405 K6 152.8(12) 2 .
K1 O407 K3' 84.0(5) . 1_554
K8 O410 K3 69.0(4) . 2_566
O405 O414 O459 173(2) 2 .
O468 O422 K7 143(3) . 2_565
K12 O437 K4 111.9(12) . .
K3' O451 K3 2.7(9) . .
O413 O453 K11' 134(4) . 1_655
O420 O455 K12 95.8(16) . 2_455
K11' O458 K11 6.1(5) . .
K11' O458 K12 68.9(12) . 2_455
K11 O458 K12 75.0(10) . 2_455
K11' O458 K11' 9.9(8) . 2_455
K11 O458 K11' 3.8(3) . 2_455
K12 O458 K11' 78.8(10) 2_455 2_455
O473 O463 K9 80(3) . .
O422 O468 K10 149(4) . 1_455
O463 O473 K9 69(3) . .
O6 Si1 O8 110.8(5) . .
O6 Si1 O9 110.3(5) . .
O8 Si1 O9 107.9(5) . .
O6 Si1 O7 110.4(6) . .
O8 Si1 O7 108.7(5) . .
O9 Si1 O7 108.7(5) . .
O89 Si2 O82 110.0(5) . .
O89 Si2 O88 108.9(5) . .
O82 Si2 O88 110.5(5) . .
O89 Si2 O87 108.2(5) . .
O82 Si2 O87 110.4(5) . .
O88 Si2 O87 108.7(5) . .
O58 Si3 O62 110.8(5) . .
O58 Si3 O54 110.5(5) . .
O62 Si3 O54 108.6(5) . .
O58 Si3 O61 111.1(5) . .
O62 Si3 O61 108.7(5) . .
O54 Si3 O61 107.0(5) . .
O50 W1 O59 102.5(4) . .
O50 W1 O43 102.1(5) . .
O59 W1 O43 97.4(4) . .
O50 W1 O49 95.5(4) . .
O59 W1 O49 159.7(4) . .
O43 W1 O49 87.7(4) . .
O50 W1 O76 96.1(4) . .
O59 W1 O76 88.5(4) . .
O43 W1 O76 159.0(4) . .
O49 W1 O76 80.3(4) . .
O50 W1 O61 163.4(4) . .
O59 W1 O61 89.1(4) . .
O43 W1 O61 87.9(4) . .
O49 W1 O61 71.4(4) . .
O76 W1 O61 72.0(3) . .
O50 W1 K5 55.9(3) . 2_565
O59 W1 K5 108.7(3) . 2_565
O43 W1 K5 46.4(3) . 2_565
O49 W1 K5 89.0(3) . 2_565
O76 W1 K5 149.1(3) . 2_565
O61 W1 K5 131.6(2) . 2_565
O50 W1 K1 57.5(3) . 2_565
O59 W1 K1 45.2(3) . 2_565
O43 W1 K1 109.8(3) . 2_565
O49 W1 K1 149.8(3) . 2_565
O76 W1 K1 88.6(3) . 2_565
O61 W1 K1 131.5(2) . 2_565
K5 W1 K1 86.21(8) 2_565 2_565
O50 W1 K2 22.9(4) . .
O59 W1 K2 116.2(3) . .
O43 W1 K2 116.0(3) . .
O49 W1 K2 78.3(3) . .
O76 W1 K2 78.5(3) . .
O61 W1 K2 140.5(2) . .
K5 W1 K2 70.94(7) 2_565 .
K1 W1 K2 71.94(7) 2_565 .
O85 W2 O81 102.3(5) . .
O85 W2 O90 102.2(5) . .
O81 W2 O90 97.8(4) . .
O85 W2 O110 95.8(4) . .
O81 W2 O110 159.0(4) . .
O90 W2 O110 88.5(4) . .
O85 W2 O117 96.2(4) . .
O81 W2 O117 88.2(4) . .
O90 W2 O117 158.9(4) . .
O110 W2 O117 79.3(4) . .
O85 W2 O87 163.8(4) . .
O81 W2 O87 88.5(4) . .
O90 W2 O87 88.1(4) . .
O110 W2 O87 71.7(4) . .
O117 W2 O87 71.8(4) . .
O85 W2 K2 55.9(3) . 2_565
O81 W2 K2 109.4(3) . 2_565
O90 W2 K2 46.5(3) . 2_565
O110 W2 K2 89.4(3) . 2_565
O117 W2 K2 148.9(3) . 2_565
O87 W2 K2 131.9(2) . 2_565
O85 W2 K1 57.1(4) . 2_565
O81 W2 K1 45.3(3) . 2_565
O90 W2 K1 108.9(3) . 2_565
O110 W2 K1 149.7(3) . 2_565
O117 W2 K1 89.7(3) . 2_565
O87 W2 K1 131.4(3) . 2_565
K2 W2 K1 85.61(8) 2_565 2_565
O51 W3 O47 100.6(5) . .
O51 W3 O52 103.3(5) . .
O47 W3 O52 86.3(4) . .
O51 W3 O53 101.5(5) . .
O47 W3 O53 86.8(4) . .
O52 W3 O53 155.1(4) . .
O51 W3 O64 100.0(5) . .
O47 W3 O64 159.4(4) . .
O52 W3 O64 88.1(4) . .
O53 W3 O64 90.0(4) . .
O51 W3 O54 174.2(4) . .
O47 W3 O54 75.2(4) . .
O52 W3 O54 80.7(4) . .
O53 W3 O54 74.4(4) . .
O64 W3 O54 84.3(4) . .
O51 W3 K4 48.0(4) . 2
O47 W3 K4 148.1(3) . 2
O52 W3 K4 95.2(3) . 2
O53 W3 K4 103.2(3) . 2
O64 W3 K4 52.3(3) . 2
O54 W3 K4 136.5(2) . 2
O19 W4 O10 103.0(4) . .
O19 W4 O30 102.1(4) . .
O10 W4 O30 98.6(4) . .
O19 W4 O17 96.3(4) . .
O10 W4 O17 87.7(4) . .
O30 W4 O17 158.6(4) . .
O19 W4 O29 96.4(4) . .
O10 W4 O29 158.1(4) . .
O30 W4 O29 87.0(4) . .
O17 W4 O29 80.1(4) . .
O19 W4 O8 163.7(4) . .
O10 W4 O8 87.8(4) . .
O30 W4 O8 88.1(4) . .
O17 W4 O8 71.7(3) . .
O29 W4 O8 71.1(4) . .
O19 W4 K5 55.7(3) . 2_565
O10 W4 K5 109.1(3) . 2_565
O30 W4 K5 46.4(3) . 2_565
O17 W4 K5 149.4(3) . 2_565
O29 W4 K5 90.1(3) . 2_565
O8 W4 K5 132.3(2) . 2_565
O19 W4 K2 57.3(3) . 2_565
O10 W4 K2 45.9(3) . 2_565
O30 W4 K2 109.4(3) . 2_565
O17 W4 K2 89.7(3) . 2_565
O29 W4 K2 150.8(3) . 2_565
O8 W4 K2 131.4(2) . 2_565
K5 W4 K2 84.85(8) 2_565 2_565
O55 W5 O56 103.3(5) . .
O55 W5 O63 101.4(5) . .
O56 W5 O63 87.8(4) . .
O55 W5 O46 98.3(5) . .
O56 W5 O46 90.6(4) . .
O63 W5 O46 160.1(4) . .
O55 W5 O53 99.3(4) . .
O56 W5 O53 157.4(4) . .
O63 W5 O53 86.4(4) . .
O46 W5 O53 87.5(4) . .
O55 W5 O54 169.0(4) . .
O56 W5 O54 84.4(4) . .
O63 W5 O54 86.6(4) . .
O46 W5 O54 73.5(4) . .
O53 W5 O54 73.5(4) . .
O55 W5 K6 84.1(4) . 2
O56 W5 K6 48.4(3) . 2
O63 W5 K6 135.4(3) . 2
O46 W5 K6 49.8(3) . 2
O53 W5 K6 137.0(3) . 2
O54 W5 K6 95.6(3) . 2
O69 W6 O75 102.7(5) . .
O69 W6 O63 100.0(5) . .
O75 W6 O63 88.1(4) . .
O69 W6 O71 100.4(5) . .
O75 W6 O71 92.0(4) . .
O63 W6 O71 159.0(4) . .
O69 W6 O67 98.9(5) . .
O75 W6 O67 158.0(4) . .
O63 W6 O67 84.6(4) . .
O71 W6 O67 87.6(4) . .
O69 W6 O62 170.0(5) . .
O75 W6 O62 85.8(4) . .
O63 W6 O62 85.3(4) . .
O71 W6 O62 73.8(4) . .
O67 W6 O62 73.0(4) . .
O48 W7 O49 101.1(5) . .
O48 W7 O52 102.1(5) . .
O49 W7 O52 156.7(4) . .
O48 W7 O45 101.7(5) . .
O49 W7 O45 90.9(4) . .
O52 W7 O45 86.3(4) . .
O48 W7 O70 99.1(5) . .
O49 W7 O70 89.1(4) . .
O52 W7 O70 85.3(4) . .
O45 W7 O70 158.7(4) . .
O48 W7 O61 172.0(4) . .
O49 W7 O61 73.6(4) . .
O52 W7 O61 83.1(4) . .
O45 W7 O61 84.6(4) . .
O70 W7 O61 75.0(4) . .
O72 W8 O73 102.1(5) . .
O72 W8 O74 100.8(5) . .
O73 W8 O74 94.5(5) . .
O72 W8 O71 101.0(5) . .
O73 W8 O71 93.6(4) . .
O74 W8 O71 154.7(4) . .
O72 W8 O68 97.7(5) . .
O73 W8 O68 160.1(4) . .
O74 W8 O68 82.2(4) . .
O71 W8 O68 82.2(4) . .
O72 W8 O62 170.5(4) . .
O73 W8 O62 86.2(4) . .
O74 W8 O62 82.9(4) . .
O71 W8 O62 73.7(4) . .
O68 W8 O62 74.0(4) . .
O72 W8 K3 52.8(4) . 2_566
O73 W8 K3 49.8(3) . 2_566
O74 W8 K3 107.9(3) . 2_566
O71 W8 K3 95.6(3) . 2_566
O68 W8 K3 149.7(3) . 2_566
O62 W8 K3 134.5(3) . 2_566
O72 W8 K3' 47.1(5) . 2_566
O73 W8 K3' 56.4(5) . 2_566
O74 W8 K3' 92.6(5) . 2_566
O71 W8 K3' 111.8(5) . 2_566
O68 W8 K3' 142.9(4) . 2_566
O62 W8 K3' 142.0(4) . 2_566
K3 W8 K3' 17.0(4) 2_566 2_566
O100 W9 O99 100.5(5) . .
O100 W9 O103 102.8(5) . .
O99 W9 O103 86.3(5) . .
O100 W9 O104 100.6(5) . .
O99 W9 O104 158.9(4) . .
O103 W9 O104 88.8(5) . .
O100 W9 O97 101.0(5) . .
O99 W9 O97 86.4(5) . .
O103 W9 O97 156.0(4) . .
O104 W9 O97 89.9(4) . .
O100 W9 O89 173.8(4) . .
O99 W9 O89 75.6(4) . .
O103 W9 O89 81.9(4) . .
O104 W9 O89 83.4(4) . .
O97 W9 O89 74.2(4) . .
O100 W9 K9 47.7(4) . 2_566
O99 W9 K9 148.0(3) . 2_566
O103 W9 K9 96.0(3) . 2_566
O104 W9 K9 53.0(3) . 2_566
O97 W9 K9 102.3(4) . 2_566
O89 W9 K9 136.4(3) . 2_566
O18 W10 O17 101.8(5) . .
O18 W10 O3 101.5(5) . .
O17 W10 O3 90.6(4) . .
O18 W10 O23 98.5(5) . .
O17 W10 O23 88.5(4) . .
O3 W10 O23 159.7(4) . .
O18 W10 O16 100.8(5) . .
O17 W10 O16 157.3(4) . .
O3 W10 O16 86.7(4) . .
O23 W10 O16 86.4(5) . .
O18 W10 O8 171.6(5) . .
O17 W10 O8 73.5(4) . .
O3 W10 O8 85.7(4) . .
O23 W10 O8 74.6(4) . .
O16 W10 O8 83.8(4) . .
O65 W11 O68 99.3(5) . .
O65 W11 O64 100.1(5) . .
O68 W11 O64 160.6(4) . .
O65 W11 O67 100.9(5) . .
O68 W11 O67 87.2(4) . .
O64 W11 O67 90.4(4) . .
O65 W11 O66 102.7(5) . .
O68 W11 O66 86.2(4) . .
O64 W11 O66 88.3(4) . .
O67 W11 O66 156.3(4) . .
O65 W11 O62 173.6(4) . .
O68 W11 O62 76.9(4) . .
O64 W11 O62 83.9(4) . .
O67 W11 O62 73.9(4) . .
O66 W11 O62 82.3(4) . .
O65 W11 K4 47.1(4) . 2
O68 W11 K4 145.8(3) . 2
O64 W11 K4 53.3(3) . 2
O67 W11 K4 103.6(3) . 2
O66 W11 K4 94.5(3) . 2
O62 W11 K4 137.2(2) . 2
O28 W12 O29 100.3(5) . .
O28 W12 O33 100.8(5) . .
O29 W12 O33 90.0(4) . .
O28 W12 O23 99.8(5) . .
O29 W12 O23 89.0(4) . .
O33 W12 O23 159.2(4) . .
O28 W12 O26 102.5(5) . .
O29 W12 O26 157.1(4) . .
O33 W12 O26 86.6(4) . .
O23 W12 O26 86.3(4) . .
O28 W12 O8 171.6(4) . .
O29 W12 O8 73.5(4) . .
O33 W12 O8 85.1(4) . .
O23 W12 O8 74.7(4) . .
O26 W12 O8 83.7(4) . .
O44 W13 O41 102.7(5) . .
O44 W13 O45 100.9(5) . .
O41 W13 O45 93.4(4) . .
O44 W13 O46 100.3(4) . .
O41 W13 O46 94.9(4) . .
O45 W13 O46 154.9(4) . .
O44 W13 O47 96.6(4) . .
O41 W13 O47 160.6(4) . .
O45 W13 O47 81.4(4) . .
O46 W13 O47 83.0(4) . .
O44 W13 O54 170.2(4) . .
O41 W13 O54 86.3(4) . .
O45 W13 O54 82.1(4) . .
O46 W13 O54 74.8(4) . .
O47 W13 O54 74.5(4) . .
O44 W13 K6 63.0(4) . .
O41 W13 K6 123.3(3) . .
O45 W13 K6 141.6(3) . .
O46 W13 K6 43.8(3) . .
O47 W13 K6 67.4(3) . .
O54 W13 K6 108.9(3) . .
O44 W13 K6 87.6(4) . 2
O41 W13 K6 52.5(3) . 2
O45 W13 K6 145.8(3) . 2
O46 W13 K6 48.3(3) . 2
O47 W13 K6 130.9(3) . 2
O54 W13 K6 95.0(3) . 2
K6 W13 K6 71.5(2) . 2
O94 W14 O84 102.7(5) . .
O94 W14 O92 101.9(5) . .
O84 W14 O92 94.2(4) . .
O94 W14 O95 100.2(5) . .
O84 W14 O95 94.5(5) . .
O92 W14 O95 153.8(4) . .
O94 W14 O99 97.2(5) . .
O84 W14 O99 160.1(4) . .
O92 W14 O99 81.8(4) . .
O95 W14 O99 81.6(4) . .
O94 W14 O89 169.4(4) . .
O84 W14 O89 86.3(4) . .
O92 W14 O89 82.8(4) . .
O95 W14 O89 73.3(4) . .
O99 W14 O89 73.9(4) . .
O94 W14 K3 54.8(4) . 2_566
O84 W14 K3 48.2(3) . 2_566
O92 W14 K3 107.4(3) . 2_566
O95 W14 K3 96.8(3) . 2_566
O99 W14 K3 151.4(3) . 2_566
O89 W14 K3 133.2(3) . 2_566
O94 W14 K3' 49.6(5) . 2_566
O84 W14 K3' 54.7(5) . 2_566
O92 W14 K3' 92.3(5) . 2_566
O95 W14 K3' 112.8(5) . 2_566
O99 W14 K3' 144.5(5) . 2_566
O89 W14 K3' 140.4(4) . 2_566
K3 W14 K3' 16.7(3) 2_566 2_566
O94 W14 K8 62.2(4) . 2_566
O84 W14 K8 122.7(4) . 2_566
O92 W14 K8 141.4(3) . 2_566
O95 W14 K8 44.2(3) . 2_566
O99 W14 K8 67.1(3) . 2_566
O89 W14 K8 108.3(3) . 2_566
K3 W14 K8 91.86(18) 2_566 2_566
K3' W14 K8 99.9(4) 2_566 2_566
O94 W14 K8 87.7(4) . .
O84 W14 K8 52.4(4) . .
O92 W14 K8 146.6(3) . .
O95 W14 K8 47.9(3) . .
O99 W14 K8 129.2(3) . .
O89 W14 K8 93.6(3) . .
K3 W14 K8 52.9(2) 2_566 .
K3' W14 K8 69.5(4) 2_566 .
K8 W14 K8 71.2(2) 2_566 .
O77 W15 O76 100.4(4) . .
O77 W15 O74 101.4(5) . .
O76 W15 O74 89.9(4) . .
O77 W15 O70 99.6(5) . .
O76 W15 O70 89.8(4) . .
O74 W15 O70 158.7(4) . .
O77 W15 O66 101.8(5) . .
O76 W15 O66 157.8(4) . .
O74 W15 O66 86.4(4) . .
O70 W15 O66 85.8(4) . .
O77 W15 O61 171.8(4) . .
O76 W15 O61 74.0(4) . .
O74 W15 O61 84.8(4) . .
O70 W15 O61 74.7(4) . .
O66 W15 O61 83.8(4) . .
O12 W16 O11 101.9(5) . .
O12 W16 O15 101.1(5) . .
O11 W16 O15 86.9(5) . .
O12 W16 O2 99.2(5) . .
O11 W16 O2 93.2(4) . .
O15 W16 O2 159.3(4) . .
O12 W16 O13 99.0(5) . .
O11 W16 O13 158.8(4) . .
O15 W16 O13 85.4(5) . .
O2 W16 O13 87.2(4) . .
O12 W16 O7 169.3(5) . .
O11 W16 O7 86.5(4) . .
O15 W16 O7 86.0(4) . .
O2 W16 O7 73.3(4) . .
O13 W16 O7 73.3(4) . .
O12 W16 K11 52.6(4) . .
O11 W16 K11 51.0(3) . .
O15 W16 K11 85.4(3) . .
O2 W16 K11 110.6(3) . .
O13 W16 K11 147.4(3) . .
O7 W16 K11 136.9(3) . .
O12 W16 K11' 53.3(5) . 2_455
O11 W16 K11' 54.7(4) . 2_455
O15 W16 K11' 75.6(4) . 2_455
O2 W16 K11' 120.9(4) . 2_455
O13 W16 K11' 140.9(4) . 2_455
O7 W16 K11' 137.1(4) . 2_455
K11 W16 K11' 10.3(3) . 2_455
O12 W16 K11' 53.2(5) . .
O11 W16 K11' 48.7(4) . .
O15 W16 K11' 95.2(4) . .
O2 W16 K11' 100.4(4) . .
O13 W16 K11' 151.8(4) . .
O7 W16 K11' 134.8(3) . .
K11 W16 K11' 10.3(3) . .
K11' W16 K11' 20.6(5) 2_455 .
O12 W16 K12 46.1(7) . .
O11 W16 K12 95.3(6) . .
O15 W16 K12 55.0(6) . .
O2 W16 K12 145.3(6) . .
O13 W16 K12 96.3(6) . .
O7 W16 K12 140.7(6) . .
K11 W16 K12 53.4(5) . .
K11' W16 K12 44.8(6) 2_455 .
K11' W16 K12 62.3(6) . .
O111 W17 O93 102.3(5) . .
O111 W17 O98 101.3(5) . .
O93 W17 O98 88.3(4) . .
O111 W17 O112 98.2(5) . .
O93 W17 O112 92.4(4) . .
O98 W17 O112 159.9(4) . .
O111 W17 O107 100.2(5) . .
O93 W17 O107 157.4(4) . .
O98 W17 O107 84.7(4) . .
O112 W17 O107 87.1(4) . .
O111 W17 O88 169.8(4) . .
O93 W17 O88 84.8(4) . .
O98 W17 O88 86.0(4) . .
O112 W17 O88 74.1(4) . .
O107 W17 O88 73.3(4) . .
O109 W18 O110 100.6(5) . .
O109 W18 O114 100.6(5) . .
O110 W18 O114 91.2(4) . .
O109 W18 O102 99.4(5) . .
O110 W18 O102 87.6(5) . .
O114 W18 O102 159.8(4) . .
O109 W18 O106 102.4(5) . .
O110 W18 O106 156.8(4) . .
O114 W18 O106 87.4(4) . .
O102 W18 O106 85.9(4) . .
O109 W18 O87 171.7(5) . .
O110 W18 O87 73.7(4) . .
O114 W18 O87 85.7(4) . .
O102 W18 O87 74.6(4) . .
O106 W18 O87 83.1(4) . .
O57 W19 O60 101.9(5) . .
O57 W19 O42 100.9(5) . .
O60 W19 O42 98.4(4) . .
O57 W19 O56 97.2(4) . .
O60 W19 O56 157.6(4) . .
O42 W19 O56 89.3(4) . .
O57 W19 O75 96.5(5) . .
O60 W19 O75 88.1(4) . .
O42 W19 O75 159.7(4) . .
O56 W19 O75 78.1(4) . .
O57 W19 O58 179.3(4) . .
O60 W19 O58 78.6(4) . .
O42 W19 O58 79.6(4) . .
O56 W19 O58 82.3(4) . .
O75 W19 O58 83.0(4) . .
O57 W19 K6 83.6(4) . 2
O60 W19 K6 144.3(3) . 2
O42 W19 K6 46.3(3) . 2
O56 W19 K6 49.3(3) . 2
O75 W19 K6 126.7(3) . 2
O58 W19 K6 96.4(3) . 2
O37 W20 O32 101.9(5) . .
O37 W20 O36 101.2(5) . .
O32 W20 O36 94.4(4) . .
O37 W20 O33 100.7(5) . .
O32 W20 O33 94.1(4) . .
O36 W20 O33 154.3(4) . .
O37 W20 O34 98.0(5) . .
O32 W20 O34 160.1(5) . .
O36 W20 O34 82.2(4) . .
O33 W20 O34 81.6(4) . .
O37 W20 O9 170.3(4) . .
O32 W20 O9 86.6(4) . .
O36 W20 O9 73.2(4) . .
O33 W20 O9 83.2(4) . .
O34 W20 O9 73.7(4) . .
O96 W21 O91 102.6(5) . .
O96 W21 O98 101.2(5) . .
O91 W21 O98 88.2(4) . .
O96 W21 O95 98.7(5) . .
O91 W21 O95 90.5(4) . .
O98 W21 O95 159.8(4) . .
O96 W21 O97 99.5(5) . .
O91 W21 O97 157.9(4) . .
O98 W21 O97 86.5(4) . .
O95 W21 O97 87.2(4) . .
O96 W21 O89 170.1(4) . .
O91 W21 O89 84.1(4) . .
O98 W21 O89 86.2(4) . .
O95 W21 O89 73.7(4) . .
O97 W21 O89 74.1(4) . .
O96 W21 K8 82.8(4) . .
O91 W21 K8 47.9(4) . .
O98 W21 K8 134.9(3) . .
O95 W21 K8 51.1(3) . .
O97 W21 K8 137.6(3) . .
O89 W21 K8 96.8(3) . .
O96 W21 K3 25.1(4) . .
O91 W21 K3 121.5(3) . .
O98 W21 K3 115.4(3) . .
O95 W21 K3 82.2(3) . .
O97 W21 K3 80.0(3) . .
O89 W21 K3 145.1(3) . .
K8 W21 K3 86.78(17) . .
O25 W22 O34 100.7(5) . .
O25 W22 O26 102.8(5) . .
O34 W22 O26 85.6(4) . .
O25 W22 O24 100.6(5) . .
O34 W22 O24 158.6(4) . .
O26 W22 O24 88.3(4) . .
O25 W22 O27 101.1(5) . .
O34 W22 O27 87.7(5) . .
O26 W22 O27 156.0(4) . .
O24 W22 O27 89.5(5) . .
O25 W22 O9 173.6(4) . .
O34 W22 O9 75.4(4) . .
O26 W22 O9 82.1(4) . .
O24 W22 O9 83.5(4) . .
O27 W22 O9 73.9(4) . .
O35 W23 O31 103.6(5) . .
O35 W23 O15 100.8(5) . .
O31 W23 O15 87.8(5) . .
O35 W23 O36 99.5(5) . .
O31 W23 O36 91.1(4) . .
O15 W23 O36 159.4(4) . .
O35 W23 O27 98.0(5) . .
O31 W23 O27 158.3(4) . .
O15 W23 O27 86.1(5) . .
O36 W23 O27 87.5(5) . .
O35 W23 O9 168.8(4) . .
O31 W23 O9 85.3(4) . .
O15 W23 O9 86.2(4) . .
O36 W23 O9 73.2(4) . .
O27 W23 O9 73.5(4) . .
O101 W24 O117 100.3(5) . .
O101 W24 O92 102.1(5) . .
O117 W24 O92 91.2(4) . .
O101 W24 O102 99.2(5) . .
O117 W24 O102 88.4(4) . .
O92 W24 O102 158.4(4) . .
O101 W24 O103 102.4(5) . .
O117 W24 O103 157.2(4) . .
O92 W24 O103 85.7(4) . .
O102 W24 O103 86.4(4) . .
O101 W24 O87 171.7(5) . .
O117 W24 O87 74.1(4) . .
O92 W24 O87 84.4(4) . .
O102 W24 O87 74.8(4) . .
O103 W24 O87 83.1(4) . .
O113 W25 O115 102.5(5) . .
O113 W25 O112 100.1(5) . .
O115 W25 O112 94.0(5) . .
O113 W25 O114 101.6(5) . .
O115 W25 O114 94.2(4) . .
O112 W25 O114 154.4(4) . .
O113 W25 O108 97.0(5) . .
O115 W25 O108 160.5(5) . .
O112 W25 O108 82.3(4) . .
O114 W25 O108 81.9(4) . .
O113 W25 O88 169.8(4) . .
O115 W25 O88 86.2(4) . .
O112 W25 O88 73.5(4) . .
O114 W25 O88 82.9(4) . .
O108 W25 O88 74.4(4) . .
O20 W26 O21 103.2(5) . .
O20 W26 O22 99.8(5) . .
O21 W26 O22 97.6(4) . .
O20 W26 O31 96.1(4) . .
O21 W26 O31 157.9(4) . .
O22 W26 O31 89.5(4) . .
O20 W26 O11 96.6(5) . .
O21 W26 O11 88.8(4) . .
O22 W26 O11 160.6(4) . .
O31 W26 O11 78.3(4) . .
O20 W26 O6 178.9(4) . .
O21 W26 O6 77.9(4) . .
O22 W26 O6 79.8(4) . .
O31 W26 O6 82.8(4) . .
O11 W26 O6 83.6(4) . .
O20 W26 K11 45.1(4) . .
O21 W26 K11 104.6(3) . .
O22 W26 K11 141.7(3) . .
O31 W26 K11 81.5(3) . .
O11 W26 K11 51.9(3) . .
O6 W26 K11 134.9(2) . .
O20 W26 K11' 45.9(5) . .
O21 W26 K11' 94.3(4) . .
O22 W26 K11' 145.6(4) . .
O31 W26 K11' 91.4(4) . .
O11 W26 K11' 51.0(4) . .
O6 W26 K11' 134.3(4) . .
K11 W26 K11' 10.4(3) . .
O20 W26 K11' 46.1(4) . 2_455
O21 W26 K11' 114.8(4) . 2_455
O22 W26 K11' 136.0(4) . 2_455
O31 W26 K11' 71.7(4) . 2_455
O11 W26 K11' 54.1(4) . 2_455
O6 W26 K11' 133.6(3) . 2_455
K11 W26 K11' 10.2(3) . 2_455
K11' W26 K11' 20.6(5) . 2_455
O83 W27 O116 101.3(5) . .
O83 W27 O80 102.2(5) . .
O116 W27 O80 99.1(4) . .
O83 W27 O91 97.0(5) . .
O116 W27 O91 157.9(4) . .
O80 W27 O91 89.0(4) . .
O83 W27 O93 95.9(5) . .
O116 W27 O93 87.0(4) . .
O80 W27 O93 159.3(4) . .
O91 W27 O93 78.8(4) . .
O83 W27 O82 178.6(5) . .
O116 W27 O82 78.6(4) . .
O80 W27 O82 79.2(4) . .
O91 W27 O82 82.8(4) . .
O93 W27 O82 82.7(4) . .
O83 W27 K8 83.5(4) . .
O116 W27 K8 145.5(3) . .
O80 W27 K8 46.9(3) . .
O91 W27 K8 48.9(3) . .
O93 W27 K8 126.9(3) . .
O82 W27 K8 97.3(3) . .
O105 W28 O108 100.5(5) . .
O105 W28 O106 103.4(5) . .
O108 W28 O106 87.4(4) . .
O105 W28 O107 101.1(5) . .
O108 W28 O107 86.6(4) . .
O106 W28 O107 155.5(4) . .
O105 W28 O104 100.6(5) . .
O108 W28 O104 158.9(4) . .
O106 W28 O104 87.2(4) . .
O107 W28 O104 90.0(4) . .
O105 W28 O88 173.3(4) . .
O108 W28 O88 75.6(4) . .
O106 W28 O88 82.1(4) . .
O107 W28 O88 73.4(4) . .
O104 W28 O88 83.5(4) . .
O105 W28 K9 48.0(4) . 2_566
O108 W28 K9 148.1(4) . 2_566
O106 W28 K9 94.6(3) . 2_566
O107 W28 K9 103.0(3) . 2_566
O104 W28 K9 52.8(3) . 2_566
O88 W28 K9 136.2(3) . 2_566
O105 W28 K10 34.3(4) . 1_455
O108 W28 K10 71.9(4) . 1_455
O106 W28 K10 119.4(3) . 1_455
O107 W28 K10 81.0(3) . 1_455
O104 W28 K10 128.1(3) . 1_455
O88 W28 K10 139.4(2) . 1_455
K9 W28 K10 79.58(19) 2_566 1_455
O14 W29 O13 101.6(5) . .
O14 W29 O16 101.8(5) . .
O13 W29 O16 156.3(5) . .
O14 W29 O24 101.1(5) . .
O13 W29 O24 91.1(4) . .
O16 W29 O24 88.2(4) . .
O14 W29 O5 100.3(5) . .
O13 W29 O5 86.7(4) . .
O16 W29 O5 85.3(4) . .
O24 W29 O5 158.5(4) . .
O14 W29 O7 173.5(5) . .
O13 W29 O7 74.3(4) . .
O16 W29 O7 82.1(4) . .
O24 W29 O7 84.2(4) . .
O5 W29 O7 74.6(4) . .
O1 W30 O4 102.9(5) . .
O1 W30 O3 102.1(5) . .
O4 W30 O3 94.5(5) . .
O1 W30 O2 98.8(5) . .
O4 W30 O2 93.5(4) . .
O3 W30 O2 155.3(4) . .
O1 W30 O5 96.8(5) . .
O4 W30 O5 160.3(4) . .
O3 W30 O5 82.4(4) . .
O2 W30 O5 82.3(4) . .
O1 W30 O7 168.6(4) . .
O4 W30 O7 86.3(4) . .
O3 W30 O7 83.6(4) . .
O2 W30 O7 73.6(4) . .
O5 W30 O7 74.0(4) . .

loop_
_geom_bond_atom_site_label_1
_geom_bond_atom_site_label_2
_geom_bond_distance
_geom_bond_site_symmetry_2
Cl1 Fe7 2.083(14) .
Cl1 K2 3.013(5) 2_565
Cl1 K5 3.025(5) 2_565
Cl1 K1 3.029(5) 2_565
Cl2 Fe7 2.459(15) .
Fe1 O39 1.918(10) .
Fe1 O40 1.989(10) .
Fe1 O43 1.991(10) .
Fe1 O41 1.995(10) .
Fe1 O42 2.015(10) .
Fe1 O58 2.254(10) .
Fe1 K5 3.808(4) 2_565
Fe1 K6 3.926(8) 2
Fe2 O86 1.904(10) .
Fe2 O21 1.991(9) .
Fe2 O4 1.993(10) .
Fe2 O38 1.994(10) .
Fe2 O10 1.997(9) .
Fe2 O6 2.262(9) .
Fe2 K2 3.769(4) 2_565
Fe3 O39 1.944(10) .
Fe3 O38 1.975(9) .
Fe3 O32 1.983(10) .
Fe3 O30 1.998(10) .
Fe3 O22 2.034(10) .
Fe3 O6 2.260(10) .
Fe3 K5 3.797(4) 2_565
Fe4 O78 1.893(10) .
Fe4 O73 1.979(11) .
Fe4 O59 1.995(10) .
Fe4 O40 1.999(10) .
Fe4 O60 2.002(10) .
Fe4 O58 2.304(10) .
Fe4 K3 3.692(8) 2_566
Fe4 K1 3.753(4) 2_565
Fe4 K3' 3.95(2) 2_566
Fe5 O86 1.896(10) .
Fe5 O115 1.972(11) .
Fe5 O79 1.981(10) .
Fe5 O90 1.994(9) .
Fe5 O116 2.007(10) .
Fe5 O82 2.261(10) .
Fe5 K2 3.798(4) 2_565
Fe6 O78 1.867(10) .
Fe6 O79 1.978(10) .
Fe6 O84 1.984(10) .
Fe6 O81 2.004(10) .
Fe6 O80 2.018(9) .
Fe6 O82 2.275(10) .
Fe6 K3 3.653(8) 2_566
Fe6 K1 3.744(4) 2_565
Fe6 K3' 3.92(2) 2_566
Fe6 K8 3.971(9) .
Fe7 O38 1.81(2) .
Fe7 O79 1.86(2) .
Fe7 O40 2.13(2) .
Fe7 K2 3.855(17) 2_565
K1 O19 2.642(10) .
K1 O59 2.794(10) 2_565
K1 O81 2.806(10) 2_565
K1 O407 2.882(13) .
K1 O408 2.914(13) .
K1 O78 3.019(10) 2_565
K1 Cl1 3.029(5) 2_565
K1 O85 3.176(12) 2_565
K1 O50 3.183(11) 2_565
K1 Fe6 3.744(4) 2_565
K1 Fe4 3.753(4) 2_565
K1 W1 3.755(4) 2_565
K2 O50 2.649(10) .
K2 O90 2.808(11) 2_565
K2 O10 2.830(10) 2_565
K2 O404 2.914(12) .
K2 O403 2.917(12) .
K2 Cl1 3.013(5) 2_565
K2 O86 3.024(11) 2_565
K2 O85 3.107(11) 2_565
K2 O19 3.189(11) 2_565
K2 W2 3.729(4) 2_565
K2 Fe2 3.769(4) 2_565
K2 W4 3.773(3) 2_565
K3' K3 1.08(2) .
K3' O451 1.77(3) .
K3' O72 2.81(2) 2_566
K3' O94 2.95(3) 2_566
K3' O78 2.96(2) 2_566
K3' O96 3.05(3) .
K3' O73 3.08(2) 2_566
K3' O84 3.09(3) 2_566
K3' O407 3.40(3) 1_556
K3' W8 3.69(2) 2_566
K3' W14 3.76(2) 2_566
K3' Fe6 3.92(2) 2_566
K3 O96 2.615(13) .
K3 O78 2.765(12) 2_566
K3 O84 2.797(13) 2_566
K3 O73 2.819(13) 2_566
K3 O451 2.84(3) .
K3 O72 2.925(14) 2_566
K3 O94 3.008(13) 2_566
K3 O410 3.145(16) 2_566
K3 K8 3.379(14) 2_566
K3 W8 3.624(8) 2_566
K3 W14 3.652(8) 2_566
K4 O438 2.75(3) .
K4 O437 2.79(3) .
K4 O35 2.794(10) .
K4 O402 2.820(12) 2_455
K4 O65 2.926(12) 2
K4 O51 2.989(12) 2
K4 O465 3.01(5) 2_455
K4 O111 3.072(11) 2_455
K4 O64 3.077(11) 2
K4 W11 3.809(5) 2
K4 W3 3.853(5) 2
K4 K12 4.58(4) .
K5 O85 2.626(10) .
K5 O30 2.818(10) 2_565
K5 O43 2.827(11) 2_565
K5 O412 2.929(12) .
K5 O409 2.939(13) .
K5 Cl1 3.025(5) 2_565
K5 O39 3.055(10) 2_565
K5 O19 3.118(11) 2_565
K5 O50 3.131(11) 2_565
K5 W4 3.745(4) 2_565
K5 W1 3.751(4) 2_565
K5 Fe3 3.797(4) 2_565
K6 O457 2.01(6) .
K6 O46 2.809(12) .
K6 O401 2.832(14) .
K6 O42 2.872(12) 2
K6 O56 2.932(13) 2
K6 O46 2.960(13) 2
K6 O41 3.129(12) 2
K6 O426 3.30(2) 2
K6 O405 3.389(18) .
K6 W5 3.813(8) 2
K6 W19 3.817(7) 2
K6 W13 3.871(7) .
K7 O48 2.690(13) .
K7 O109 2.698(13) 2_565
K7 O434 2.72(2) .
K7 O1 2.836(12) 1_655
K7 O433 2.890(18) .
K7 O421 3.020(18) 1_655
K7 O419 3.046(19) .
K7 O422 3.35(2) 2_565
K8 O410 2.800(15) .
K8 O95 2.823(13) 2_566
K8 O80 2.872(13) .
K8 O91 2.898(14) .
K8 O95 2.986(13) .
K8 O440 3.15(3) 2_566
K8 O84 3.159(14) .
K8 O427 3.18(3) .
K8 K3 3.379(14) 2_566
K8 O94 3.424(15) 2_566
K8 W27 3.790(8) .
K8 W21 3.794(9) .
K9 O464 2.71(5) 2
K9 O69 2.803(14) .
K9 O463 2.81(7) .
K9 O100 2.926(14) 2_566
K9 O423 2.94(2) 2_566
K9 O105 2.949(14) 2_566
K9 O473 2.97(5) .
K9 O104 3.051(13) 2_566
K9 W9 3.792(9) 2_566
K9 W28 3.803(8) 2_566
K10 O18 2.731(13) 2_565
K10 O77 2.770(13) .
K10 O424 2.83(2) .
K10 O431 2.87(2) 1_655
K10 O468 2.87(6) 1_655
K10 O105 2.891(14) 1_655
K10 O428 3.02(3) .
K10 W28 4.137(8) 1_655
K11 K11' 0.675(18) 2_455
K11 K11' 0.675(18) .
K11 O458 2.73(3) .
K11 O458 2.73(3) 2_455
K11 O20 2.776(11) .
K11 O20 2.776(11) 2_455
K11 O11 2.931(9) 2_455
K11 O11 2.932(9) .
K11 O12 3.003(11) .
K11 O12 3.003(11) 2_455
K11 K12 3.52(4) .
K11 K12 3.52(4) 2_455
K11' K11' 1.35(4) 2_455
K11' O458 2.11(3) .
K11' O20 2.82(2) .
K11' O20 2.897(19) 2_455
K11' O11 2.919(19) .
K11' K12 3.01(4) 2_455
K11' O12 3.07(2) 2_455
K11' O12 3.08(2) .
K11' O11 3.095(18) 2_455
K11' O453 3.36(4) 1_455
K11' O458 3.38(3) 2_455
K12 O437 2.74(4) .
K12 O432 2.89(5) 2_455
K12 K11' 3.01(4) 2_455
K12 O458 3.04(5) 2_455
K12 O12 3.15(4) .
K12 O20 3.16(4) 2_455
K12 O455 3.27(4) 2_455
K12 O35 3.36(4) .
K12 O15 3.38(4) .
K12 W16 4.09(4) .
O1 W30 1.732(10) .
O1 K7 2.836(12) 1_455
O2 W30 1.936(9) .
O2 W16 1.938(10) .
O3 W10 1.909(11) .
O3 W30 1.925(10) .
O4 W30 1.796(10) .
O5 W29 1.913(10) .
O5 W30 1.986(10) .
O6 Si1 1.622(11) .
O6 W26 2.307(9) .
O7 Si1 1.661(11) .
O7 W30 2.323(10) .
O7 W16 2.333(9) .
O7 W29 2.351(10) .
O8 Si1 1.647(10) .
O8 W4 2.325(9) .
O8 W12 2.366(10) .
O8 W10 2.378(9) .
O9 Si1 1.657(10) .
O9 W20 2.331(10) .
O9 W23 2.333(10) .
O9 W22 2.349(10) .
O10 W4 1.807(9) .
O10 K2 2.830(9) 2_565
O11 W16 1.848(11) .
O11 W26 2.026(11) .
O11 K11' 3.095(18) 2_455
O12 W16 1.713(11) .
O12 K11' 3.07(2) 2_455
O13 W29 1.902(11) .
O13 W16 1.983(11) .
O14 W29 1.723(11) .
O15 W16 1.905(10) .
O15 W23 1.917(11) .
O16 W29 1.904(10) .
O16 W10 1.947(10) .
O17 W10 1.868(10) .
O17 W4 2.051(10) .
O18 W10 1.708(11) .
O18 K10 2.731(13) 2_565
O19 W4 1.730(9) .
O19 K5 3.118(11) 2_565
O19 K2 3.188(11) 2_565
O20 W26 1.732(10) .
O20 K11' 2.897(19) 2_455
O20 K12 3.16(4) 2_455
O21 W26 1.829(10) .
O22 W26 1.838(10) .
O23 W10 1.921(11) .
O23 W12 1.928(10) .
O24 W29 1.907(10) .
O24 W22 1.910(11) .
O25 W22 1.711(11) .
O26 W22 1.896(10) .
O26 W12 1.940(10) .
O27 W22 1.918(10) .
O27 W23 1.963(10) .
O28 W12 1.723(10) .
O29 W12 1.857(10) .
O29 W4 2.059(10) .
O30 W4 1.813(10) .
O30 K5 2.818(10) 2_565
O31 W23 1.843(10) .
O31 W26 2.022(10) .
O32 W20 1.783(10) .
O33 W12 1.902(10) .
O33 W20 1.936(10) .
O34 W22 1.886(11) .
O34 W20 2.006(10) .
O35 W23 1.720(9) .
O36 W23 1.932(10) .
O36 W20 1.936(9) .
O37 W20 1.724(11) .
O39 K5 3.055(10) 2_565
O41 W13 1.768(11) .
O41 K6 3.129(12) 2
O42 W19 1.841(10) .
O42 K6 2.872(12) 2
O43 W1 1.808(9) .
O43 K5 2.827(11) 2_565
O44 W13 1.726(10) .
O45 W7 1.914(9) .
O45 W13 1.916(9) .
O46 W5 1.939(10) .
O46 W13 1.948(10) .
O46 K6 2.960(13) 2
O47 W3 1.894(10) .
O47 W13 2.009(10) .
O48 W7 1.726(11) .
O49 W7 1.873(10) .
O49 W1 2.061(10) .
O50 W1 1.703(10) .
O50 K5 3.131(11) 2_565
O50 K1 3.183(11) 2_565
O51 W3 1.714(10) .
O51 K4 2.989(12) 2
O52 W7 1.904(10) .
O52 W3 1.913(10) .
O53 W3 1.917(9) .
O53 W5 1.961(10) .
O54 Si3 1.645(10) .
O54 W13 2.303(10) .
O54 W3 2.357(10) .
O54 W5 2.363(9) .
O55 W5 1.717(9) .
O56 W5 1.849(10) .
O56 W19 2.025(10) .
O56 K6 2.932(13) 2
O57 W19 1.739(10) .
O58 Si3 1.622(10) .
O58 W19 2.294(9) .
O59 W1 1.808(10) .
O59 K1 2.794(10) 2_565
O60 W19 1.838(10) .
O61 Si3 1.653(10) .
O61 W1 2.319(10) .
O61 W7 2.360(9) .
O61 W15 2.385(9) .
O62 Si3 1.642(10) .
O62 W6 2.339(9) .
O62 W11 2.344(10) .
O62 W8 2.349(9) .
O63 W6 1.906(9) .
O63 W5 1.919(10) .
O64 W11 1.899(10) .
O64 W3 1.932(10) .
O64 K4 3.077(11) 2
O65 W11 1.716(11) .
O65 K4 2.926(12) 2
O66 W11 1.917(10) .
O66 W15 1.927(10) .
O67 W11 1.905(10) .
O67 W6 1.969(10) .
O68 W11 1.877(10) .
O68 W8 2.035(11) .
O69 W6 1.713(11) .
O70 W15 1.918(10) .
O70 W7 1.936(10) .
O71 W8 1.931(9) .
O71 W6 1.939(9) .
O72 W8 1.728(10) .
O72 K3' 2.81(2) 2_566
O72 K3 2.925(14) 2_566
O73 W8 1.796(11) .
O73 K3 2.819(13) 2_566
O73 K3' 3.08(2) 2_566
O74 W15 1.897(10) .
O74 W8 1.928(10) .
O75 W6 1.846(10) .
O75 W19 2.028(10) .
O76 W15 1.866(10) .
O76 W1 2.074(10) .
O77 W15 1.727(9) .
O78 K3 2.765(12) 2_566
O78 K3' 2.96(2) 2_566
O78 K1 3.019(10) 2_565
O80 W27 1.826(10) .
O81 W2 1.805(10) .
O81 K1 2.806(10) 2_565
O82 Si2 1.634(10) .
O82 W27 2.291(9) .
O83 W27 1.738(10) .
O84 W14 1.798(10) .
O84 K3 2.797(13) 2_566
O84 K3' 3.09(3) 2_566
O85 W2 1.734(10) .
O85 K2 3.107(11) 2_565
O85 K1 3.175(12) 2_565
O86 K2 3.024(11) 2_565
O87 Si2 1.661(10) .
O87 W2 2.313(10) .
O87 W24 2.367(9) .
O87 W18 2.379(10) .
O88 Si2 1.646(10) .
O88 W17 2.331(9) .
O88 W25 2.342(9) .
O88 W28 2.363(9) .
O89 Si2 1.625(10) .
O89 W14 2.338(10) .
O89 W21 2.339(9) .
O89 W9 2.364(9) .
O90 W2 1.812(9) .
O90 K2 2.808(11) 2_565
O91 W21 1.855(10) .
O91 W27 2.010(10) .
O92 W24 1.909(10) .
O92 W14 1.917(10) .
O93 W17 1.835(10) .
O93 W27 2.034(10) .
O94 W14 1.737(11) .
O94 K3' 2.95(3) 2_566
O94 K3 3.008(13) 2_566
O94 K8 3.424(15) 2_566
O95 W21 1.924(11) .
O95 W14 1.949(10) .
O95 K8 2.823(13) 2_566
O96 W21 1.723(11) .
O97 W9 1.919(10) .
O97 W21 1.957(10) .
O98 W17 1.911(10) .
O98 W21 1.924(10) .
O99 W9 1.875(11) .
O99 W14 2.011(10) .
O100 W9 1.723(10) .
O100 K9 2.926(14) 2_566
O101 W24 1.731(10) .
O102 W18 1.926(10) .
O102 W24 1.934(10) .
O103 W9 1.888(11) .
O103 W24 1.938(11) .
O104 W9 1.911(10) .
O104 W28 1.921(10) .
O104 K9 3.051(13) 2_566
O105 W28 1.706(11) .
O105 K10 2.891(14) 1_455
O105 K9 2.949(14) 2_566
O106 W28 1.902(10) .
O106 W18 1.937(10) .
O107 W28 1.913(10) .
O107 W17 1.965(10) .
O108 W28 1.895(11) .
O108 W25 1.994(11) .
O109 W18 1.729(11) .
O109 K7 2.698(13) 2_565
O110 W18 1.859(10) .
O110 W2 2.071(10) .
O111 W17 1.713(10) .
O111 K4 3.072(11) 2_455
O112 W17 1.927(11) .
O112 W25 1.942(11) .
O113 W25 1.748(11) .
O114 W18 1.891(9) .
O114 W25 1.946(10) .
O115 W25 1.807(10) .
O116 W27 1.823(10) .
O117 W24 1.861(10) .
O117 W2 2.075(9) .
O402 K4 2.820(12) 2_455
O405 O414 1.217(18) 2
O407 K3' 3.40(3) 1_554
O410 K3 3.145(16) 2_566
O413 O453 0.73(3) .
O414 O405 1.217(18) 2
O414 O459 1.68(4) .
O415 O470 0.71(4) .
O420 O455 1.10(2) .
O421 K7 3.020(18) 1_455
O422 O468 1.24(6) .
O422 K7 3.35(2) 2_565
O423 K9 2.94(2) 2_566
O426 K6 3.30(2) 2
O430 O467 1.74(7) .
O431 K10 2.87(2) 1_455
O432 K12 2.89(5) 2_455
O440 K8 3.15(3) 2_566
O443 O474 1.67(6) .
O450 O469 1.57(6) .
O453 K11' 3.36(4) 1_655
O455 K12 3.27(4) 2_455
O458 K12 3.04(5) 2_455
O458 K11' 3.38(3) 2_455
O463 O473 1.55(7) .
O464 K9 2.71(5) 2
O465 K4 3.01(5) 2_455
O468 K10 2.87(6) 1_455
W1 K5 3.751(4) 2_565
W1 K1 3.755(4) 2_565
W2 K2 3.729(4) 2_565
W2 K1 3.764(4) 2_565
W3 K4 3.853(5) 2
W4 K5 3.745(4) 2_565
W4 K2 3.773(3) 2_565
W5 K6 3.813(8) 2
W8 K3 3.624(8) 2_566
W8 K3' 3.69(2) 2_566
W9 K9 3.792(9) 2_566
W11 K4 3.809(5) 2
W13 K6 3.874(8) 2
W14 K3 3.652(8) 2_566
W14 K3' 3.76(2) 2_566
W14 K8 3.870(9) 2_566
W16 K11' 3.773(16) 2_455
W19 K6 3.818(7) 2
W26 K11' 3.814(16) 2_455
W28 K9 3.803(8) 2_566
W28 K10 4.136(8) 1_455
